data_4134289
loop_
_publ_author_name
'Gropp, Cornelius'
'Fischer, Stefan'
'Husch, Tamara'
'Trapp, Nils'
'Carreira, Erick M.'
'Diederich, Fran\,cois'

_publ_section_title
;
 Molecular Recognition and Cocrystallization of Methylated and Halogenated
 Fragments of Danicalipin A by Enantiopure Alleno-Acetylenic Cage
 Receptors.
;
_journal_issue 10
_journal_name_full 'Journal of the American Chemical Society'
_journal_page_first 4749
_journal_page_last 4755
_journal_paper_doi 10.1021/jacs.9b13217
_journal_volume 142
_journal_year 2020
_chemical_absolute_configuration ad
_chemical_formula_moiety 'C4 H8 Br2 O, C128 H168 O12'
_chemical_formula_sum 'C132 H176 Br2 O13'
_chemical_formula_weight 2130.54
_space_group_crystal_system orthorhombic
_space_group_IT_number 19
_space_group_name_Hall 'P 2ac 2ab'
_space_group_name_H-M_alt 'P 21 21 21'
_atom_sites_solution_hydrogens geom
_atom_sites_solution_primary dual
_audit_creation_date 2018-07-17
_audit_creation_method
;
Olex2 1.2
(compiled 2018.05.29 svn.r3508 for OlexSys, GUI svn.r5506)
;
_cell_angle_alpha 90
_cell_angle_beta 90
_cell_angle_gamma 90
_cell_formula_units_Z 4
_cell_length_a 43.9781(5)
_cell_length_b 18.7317(2)
_cell_length_c 15.60869(16)
_cell_measurement_reflns_used 50125
_cell_measurement_temperature 100.0(1)
_cell_measurement_theta_max 79.1000
_cell_measurement_theta_min 3.6770
_cell_volume 12858.2(2)
_computing_cell_refinement 'CrysAlisPro 1.171.39.28d (Rigaku OD, 2015)'
_computing_data_collection 'CrysAlisPro 1.171.39.28d (Rigaku OD, 2015)'
_computing_data_reduction 'CrysAlisPro 1.171.39.28d (Rigaku OD, 2015)'
_computing_molecular_graphics 'Olex2 (Dolomanov et al., 2009)'
_computing_publication_material 'Olex2 (Dolomanov et al., 2009)'
_computing_structure_refinement 'ShelXL (Sheldrick, 2015)'
_computing_structure_solution 'ShelXT (Sheldrick, 2015)'
_diffrn_ambient_environment N~2~
_diffrn_ambient_temperature 100.0(1)
_diffrn_detector 'CCD plate'
_diffrn_detector_type 'Pilatus 300K'
_diffrn_measured_fraction_theta_full 0.999
_diffrn_measured_fraction_theta_max 0.985
_diffrn_measurement_details
;
List of Runs (angles in degrees, time in seconds):

  # Type    Start    End  Width  t~exp~   \w     \q     \k     \f   Frames
--------------------------------------------------------------------------
  1  \w    -73.00 -44.00   0.50    3.00    --  -49.37 -57.00-120.00   58
  2  \w    -85.00 -43.00   0.50    3.00    --  -49.37 -19.00-120.00   84
  3  \w    -45.00  -8.00   0.50   12.50    --  -70.00  77.00-180.00   74
  4  \w    -82.00 -54.00   0.50   12.50    --  -70.00  77.00-180.00   56
  5  \w   -118.00 -76.00   0.50    3.00    --  -49.37 -57.00-120.00   84
  6  \w   -126.00 -85.00   0.50   12.50    --  -70.00 -99.00-180.00   82
  7  \w   -141.00 -60.00   0.50   12.50    --  -70.00 -19.00  30.00  162
  8  \w   -119.00 -39.00   0.50    3.00    --  -49.37-178.00  90.00  160
  9  \w     94.00 119.00   0.50   12.50    --  110.00 -19.00 -30.00   50
 10  \w     95.00 123.00   0.50   12.50    --  110.00 -19.00   0.00   56
 11  \w     95.00 123.00   0.50   12.50    --  110.00 -19.00  30.00   56
 12  \w     97.00 123.00   0.50   12.50    --  110.00 -19.00  90.00   52
 13  \w     61.00 110.00   0.50   12.50    --  110.00 -99.00 150.00   98
 14  \w     40.00 120.00   0.50   12.50    --  110.00-125.00 150.00  160
 15  \w     38.00  80.00   0.50   12.50    --  110.00 -57.00   0.00   84
 16  \w     40.00  66.00   0.50   12.50    --  110.00   0.00 -90.00   52
 17  \w     98.00 176.00   0.50   12.50    --  110.00  38.00-150.00  156
 18  \w    130.00 165.00   0.50   12.50    --  110.00   0.00 -90.00   70
 19  \w     92.00 140.00   0.50   12.50    --  110.00 125.00 -60.00   96
 20  \w     39.00  73.00   0.50   12.50    --  110.00 -57.00-150.00   68
 21  \w     50.00  99.00   0.50   12.50    --  110.00 -99.00 -90.00   98
 22  \w     67.00 126.00   0.50   12.50    --  110.00 -77.00 -90.00  118
 23  \w     45.00  72.00   0.50   12.50    --  110.00 -57.00-180.00   54
;
_diffrn_measurement_device 'four-circle diffractometer'
_diffrn_measurement_device_type 'XtaLAB Synergy, Dualflex, Pilatus 300K'
_diffrn_measurement_method '\w scans'
_diffrn_orient_matrix_type 'CrysAlisPro convention (1999,Acta A55,543-557)'
_diffrn_orient_matrix_UB_11 0.0349572000
_diffrn_orient_matrix_UB_12 -0.0044269000
_diffrn_orient_matrix_UB_13 -0.0035599000
_diffrn_orient_matrix_UB_21 -0.0017619000
_diffrn_orient_matrix_UB_22 -0.0209653000
_diffrn_orient_matrix_UB_23 -0.0952620000
_diffrn_orient_matrix_UB_31 0.0017773000
_diffrn_orient_matrix_UB_32 0.0794939000
_diffrn_orient_matrix_UB_33 -0.0253685000
_diffrn_radiation_monochromator mirror
_diffrn_radiation_probe x-ray
_diffrn_radiation_type CuK\a
_diffrn_radiation_wavelength 1.54184
_diffrn_reflns_av_R_equivalents 0.0700
_diffrn_reflns_av_unetI/netI 0.0515
_diffrn_reflns_Laue_measured_fraction_full 0.999
_diffrn_reflns_Laue_measured_fraction_max 0.985
_diffrn_reflns_limit_h_max 54
_diffrn_reflns_limit_h_min -55
_diffrn_reflns_limit_k_max 23
_diffrn_reflns_limit_k_min -17
_diffrn_reflns_limit_l_max 17
_diffrn_reflns_limit_l_min -19
_diffrn_reflns_number 95618
_diffrn_reflns_point_group_measured_fraction_full 0.989
_diffrn_reflns_point_group_measured_fraction_max 0.949
_diffrn_reflns_theta_full 67.684
_diffrn_reflns_theta_max 79.894
_diffrn_reflns_theta_min 3.004
_diffrn_source 'micro-focus sealed X-ray tube'
_diffrn_source_type 'PhotonJet (Cu) X-ray Source'
_exptl_absorpt_coefficient_mu 1.230
_exptl_absorpt_correction_T_max 1.00000
_exptl_absorpt_correction_T_min 0.85166
_exptl_absorpt_correction_type multi-scan
_exptl_absorpt_process_details
;
CrysAlisPro 1.171.39.28d (Rigaku Oxford Diffraction, 2015)
Empirical absorption correction using spherical harmonics,
 implemented in SCALE3 ABSPACK scaling algorithm.
;
_exptl_crystal_colour 'clear colourless'
_exptl_crystal_colour_lustre clear
_exptl_crystal_colour_primary colourless
_exptl_crystal_density_diffrn 1.101
_exptl_crystal_description plank
_exptl_crystal_F_000 4568
_exptl_crystal_size_max 0.156
_exptl_crystal_size_mid 0.077
_exptl_crystal_size_min 0.042
_refine_diff_density_max 1.114
_refine_diff_density_min -1.826
_refine_diff_density_rms 0.111
_refine_ls_abs_structure_details
;
 Flack x determined using 8618 quotients [(I+)-(I-)]/[(I+)+(I-)]
 (Parsons, Flack and Wagner, Acta Cryst. B69 (2013) 249-259).
;
_refine_ls_abs_structure_Flack -0.013(9)
_refine_ls_extinction_method none
_refine_ls_goodness_of_fit_ref 1.022
_refine_ls_hydrogen_treatment constr
_refine_ls_matrix_type full
_refine_ls_number_parameters 1442
_refine_ls_number_reflns 26585
_refine_ls_number_restraints 257
_refine_ls_restrained_S_all 1.025
_refine_ls_R_factor_all 0.0890
_refine_ls_R_factor_gt 0.0819
_refine_ls_shift/su_max 0.001
_refine_ls_shift/su_mean 0.000
_refine_ls_structure_factor_coef Fsqd
_refine_ls_weighting_details 'w=1/[\s^2^(Fo^2^)+(0.1899P)^2^+5.4365P] where P=(Fo^2^+2Fc^2^)/3'
_refine_ls_weighting_scheme calc
_refine_ls_wR_factor_gt 0.2392
_refine_ls_wR_factor_ref 0.2469
_reflns_Friedel_coverage 0.783
_reflns_Friedel_fraction_full 0.976
_reflns_Friedel_fraction_max 0.906
_reflns_number_gt 23157
_reflns_number_total 26585
_reflns_threshold_expression 'I > 2\s(I)'
_cod_data_source_file CCDC-1914857.cif
_cod_data_source_block d160815_65_1
_cod_depositor_comments 'Adding full bibliography for 4134283--4134298.cif.'
_cod_database_code 4134289
_shelx_shelxl_version_number 2018/3
_chemical_oxdiff_formula C131H174Br2O14
_shelx_space_group_comment
;
The symmetry employed for this shelxl refinement is uniquely defined
by the following loop, which should always be used as a source of
symmetry information in preference to the above space-group names.
They are only intended as comments.
;
_reflns_odcompleteness_completeness 99.90
_reflns_odcompleteness_iscentric 1
_reflns_odcompleteness_theta 66.97
_olex2_refinement_description
;
1. Fixed Uiso
 At 1.2 times of:
  All C(H) groups, All C(H,H) groups, All C(H,H,H,H) groups
 At 1.5 times of:
  All C(H,H,H) groups, All O(H) groups
2. Restrained distances
 H1-O1B
 2 with sigma of 0.02
 H1BA-O2
 2 with sigma of 0.02
 H4-O1
 2 with sigma of 0.02
 C6-C5 \\sim C6-C5A \\sim C5-C4 \\sim C5A-C4A \\sim C4-C3 \\sim C4A-C3A \\sim
C3-C2 \\sim C3A-C2A \\sim C2-C1
 \\sim C2A-C1A
 with sigma of 0.02
 C1-C3 \\sim C1A-C3A \\sim C2-C4 \\sim C2A-C4A
 with sigma of 0.02
 C27-C26 \\sim C26-C25
 with sigma of 0.02
 C27-O1 \\sim C25-O1
 with sigma of 0.02
 Br1B-C2C \\sim Br1B-C2B
 with sigma of 0.02
 C2C-C1B \\sim C2B-C1B
 with sigma of 0.02
 C3B-C2B \\sim C2C-C3C
 with sigma of 0.02
 Br2B-C3B \\sim Br2B-C3C
 with sigma of 0.02
 C3B-C4B \\sim C4C-C3C
 with sigma of 0.02
3. Uiso/Uaniso restraints and constraints
Uanis(C1) \\sim Ueq, Uanis(C1A) \\sim Ueq, Uanis(C2) \\sim Ueq, Uanis(C2A)
\\sim Ueq, Uanis(C3A) \\sim Ueq, Uanis(C3) \\sim Ueq, Uanis(C7) \\sim Ueq,
Uanis(C8) \\sim Ueq, Uanis(C9) \\sim Ueq: with sigma of 0.005 and sigma for
terminal atoms of 0.01
4. Rigid body (RIGU) restrains
 C6, C5, C1, C2, C4, C3, C5A, C4A, C3A, C2A, C1A
 with sigma for 1-2 distances of 0.004 and sigma for 1-3 distances of 0.004
 C7, C8, C9, C11, C10, C12
 with sigma for 1-2 distances of 0.004 and sigma for 1-3 distances of 0.004
 Br2B, Br1B, C2B, C2C, C1B, C3B, C3C, O1B, C4B, C4C
 with sigma for 1-2 distances of 0.004 and sigma for 1-3 distances of 0.004
5. Others
 Sof(H1BD)=Sof(H1BE)=Sof(C4C)=Sof(H4CA)=Sof(H4CB)=Sof(H4CC)=Sof(C3C)=Sof(H3C)=
 Sof(C2C)=Sof(H2C)=1-FVAR(1)
 Sof(H1BB)=Sof(H1BC)=Sof(C4B)=Sof(H4BA)=Sof(H4BB)=Sof(H4BC)=Sof(C2B)=Sof(H2BA)=
 Sof(C3B)=Sof(H3BA)=FVAR(1)
 Sof(H6BC)=Sof(H6BD)=Sof(C5A)=Sof(H5AA)=Sof(H5AB)=Sof(C4A)=Sof(H4AA)=Sof(H4AB)=
 Sof(C3A)=Sof(H3AA)=Sof(H3AB)=Sof(C2A)=Sof(H2AA)=Sof(H2AB)=Sof(C1A)=Sof(H1AA)=
 Sof(H1AB)=Sof(H1AC)=1-FVAR(2)
 Sof(H6AA)=Sof(H6AB)=Sof(C5)=Sof(H5A)=Sof(H5B)=Sof(C1)=Sof(H1A)=Sof(H1B)=
 Sof(H1C)=Sof(C2)=Sof(H2A)=Sof(H2B)=Sof(C4)=Sof(H4A)=Sof(H4B)=Sof(C3)=Sof(H3A)=
 Sof(H3B)=FVAR(2)
6.a Ternary CH refined with riding coordinates:
 C50(H50), C52(H52), C57(H57), C60(H60), C2B(H2BA), C3B(H3BA), C3C(H3C),
 C2C(H2C)
6.b Secondary CH2 refined with riding coordinates:
 C12(H12A,H12B), C18(H18A,H18B), C51(H51A,H51B), C72(H72A,H72B), C73(H73A,
 H73B), C11(H11A,H11B), C17(H17A,H17B), C24(H24A,H24B), C85(H85A,H85B),
 C22(H22A,H22B), C16(H16A,H16B), C10(H10A,H10B), C15(H15A,H15B), C23(H23A,H23B),
  C6(H6AA,H6AB), C6(H6BC,H6BD), C9(H9A,H9B), C21(H21A,H21B), C20(H20A,H20B),
 C14(H14A,H14B), C1B(H1BB,H1BC), C1B(H1BD,H1BE), C5(H5A,H5B), C8(H8A,H8B),
 C2(H2A,H2B), C4(H4A,H4B), C3(H3A,H3B), C5A(H5AA,H5AB), C4A(H4AA,H4AB),
 C3A(H3AA,H3AB), C2A(H2AA,H2AB)
6.c Aromatic/amide H refined with riding coordinates:
 C31(H31), C46(H46), C54(H54), C67(H67)
6.d Idealised Me refined as rotating group:
 C97(H97A,H97B,H97C), C98(H98A,H98B,H98C), C99(H99A,H99B,H99C), C100(H10C,H10D,
 H10E), C101(H10F,H10G,H10H), C102(H10I,H10J,H10K), C105(H10L,H10M,H10N),
 C106(H10O,H10P,H10Q), C107(H10R,H10S,H10T), C108(H10U,H10V,H10W), C109(H10X,
 H10Y,H), C110(H11C,H11D,H11E), C111(H11F,H11G,H11H), C112(H11I,H11J,H11K),
 C113(H11L,H11M,H11N), C114(H11O,H11P,H11Q), C115(H11R,H11S,H11T), C116(H11U,
 H11V,H11W), C117(H11X,H11Y,HA), C118(H11Z,HB,HC), C119(H11,HD,HE), C120(H12C,
 H12D,H12E), C121(H12F,H12G,H12H), C122(H12I,H12J,H12K), C123(H12L,H12M,H12N),
 C124(H12O,H12P,H12Q), C125(H12R,H12S,H12T), C126(H12U,H12V,H12W), C127(H12X,
 H12Y,HF), C128(H12Z,HG,HH), C13(H13A,H13B,H13C), C25(H25A,H25B,H25C), C19(H19A,
 H19B,H19C), C27(H27A,H27B,H27C), C4B(H4BA,H4BB,H4BC), C1(H1A,H1B,H1C), C7(H7A,
 H7B,H7C), C4C(H4CA,H4CB,H4CC), C1A(H1AA,H1AB,H1AC)
6.e Idealised tetrahedral OH refined as rotating group:
 O2(H2), O3(H3), O4(H4), O1(H1), O1B(H1BA)
;
_olex2_date_sample_data_collection 2018-07-12
_olex2_date_sample_submission 2018-07-12
_olex2_submission_original_sample_id d160815_65_1
_olex2_submission_special_instructions 'No special instructions were received'
_oxdiff_exptl_absorpt_empirical_details
;
Empirical correction (ABSPACK) includes:
- Absorption correction using spherical harmonics
- Frame scaling
;
_oxdiff_exptl_absorpt_empirical_full_max 3.388
_oxdiff_exptl_absorpt_empirical_full_min 0.650

loop_
_space_group_symop_operation_xyz
'x, y, z'
'-x+1/2, -y, z+1/2'
'-x, y+1/2, -z+1/2'
'x+1/2, -y+1/2, -z'

loop_
_atom_site_label
_atom_site_type_symbol
_atom_site_fract_x
_atom_site_fract_y
_atom_site_fract_z
_atom_site_U_iso_or_equiv
_atom_site_adp_type
_atom_site_occupancy
_atom_site_site_symmetry_order
_atom_site_calc_flag
_atom_site_refinement_flags_posn
_atom_site_refinement_flags_adp
_atom_site_refinement_flags_occupancy
_atom_site_disorder_assembly
_atom_site_disorder_group
Br1B Br 0.58660(2) 0.73043(5) 0.38543(6) 0.0545(2) Uani 1 1 d D U . . .
Br2B Br 0.65404(2) 0.70753(6) 0.26776(5) 0.0622(3) Uani 1 1 d D U . . .
O8 O 0.59758(9) 0.58452(18) 0.0821(3) 0.0239(7) Uani 1 1 d . . . . .
O9 O 0.59812(8) 0.83936(18) 0.0793(2) 0.0201(7) Uani 1 1 d . . . . .
O10 O 0.58381(8) 0.92602(17) 0.1805(2) 0.0211(7) Uani 1 1 d . . . . .
O12 O 0.52369(9) 0.84443(18) 0.5600(2) 0.0235(7) Uani 1 1 d . . . . .
O11 O 0.54028(9) 0.92978(18) 0.4593(2) 0.0223(7) Uani 1 1 d . . . . .
O7 O 0.58252(9) 0.50054(18) 0.1856(3) 0.0259(8) Uani 1 1 d . . . . .
O5 O 0.52297(10) 0.58981(19) 0.5629(3) 0.0295(8) Uani 1 1 d . . . . .
O6 O 0.53944(10) 0.50276(19) 0.4654(3) 0.0312(9) Uani 1 1 d . . . . .
O2 O 0.70587(13) 0.7985(3) 0.5874(3) 0.0465(12) Uani 1 1 d D . . . .
H2 H 0.716339 0.808152 0.545538 0.070 Uiso 1 1 calc GR . . . .
O3 O 0.72712(14) 0.7946(3) 0.4229(3) 0.0496(12) Uani 1 1 d . . . . .
H3 H 0.737173 0.757765 0.423450 0.074 Uiso 1 1 calc GR . . . .
C31 C 0.53525(11) 0.7133(3) 0.1059(3) 0.0200(9) Uani 1 1 d . . . . .
H31 H 0.514356 0.713677 0.115168 0.024 Uiso 1 1 calc R . . . .
C32 C 0.54989(12) 0.6475(3) 0.1000(3) 0.0202(9) Uani 1 1 d . . . . .
O4 O 0.72750(16) 0.6457(3) 0.4248(4) 0.0586(15) Uani 1 1 d . . . . .
H4 H 0.718860 0.624127 0.463546 0.088 Uiso 1 1 calc DGR . . . .
O1 O 0.68763(14) 0.6050(3) 0.5551(4) 0.0540(13) Uani 1 1 d D . . . .
H1 H 0.684934 0.646673 0.569441 0.081 Uiso 1 1 calc DGR . . . .
C33 C 0.55995(11) 0.9050(2) 0.2338(3) 0.0185(9) Uani 1 1 d . . . . .
C34 C 0.63813(13) 1.0296(3) 0.3992(4) 0.0268(11) Uani 1 1 d . . . . .
C35 C 0.49575(11) 0.7820(3) 0.4503(3) 0.0215(9) Uani 1 1 d . . . . .
C36 C 0.55014(11) 0.7783(3) 0.0989(3) 0.0186(9) Uani 1 1 d . . . . .
C37 C 0.64721(13) 1.0244(3) 0.4802(4) 0.0263(11) Uani 1 1 d . . . . .
C38 C 0.51140(13) 0.5587(2) 0.3495(4) 0.0248(10) Uani 1 1 d . . . . .
C39 C 0.53440(12) 0.8706(2) 0.2014(3) 0.0195(9) Uani 1 1 d . . . . .
C40 C 0.71930(12) 0.8243(3) 0.1167(4) 0.0265(10) Uani 1 1 d . . . . .
C41 C 0.72754(13) 0.8871(3) 0.0587(4) 0.0286(11) Uani 1 1 d . . . . .
C42 C 0.58162(11) 0.7766(2) 0.0875(3) 0.0182(9) Uani 1 1 d . . . . .
C43 C 0.68983(11) 0.7122(3) 0.0577(3) 0.0216(9) Uani 1 1 d . . . . .
C44 C 0.53811(12) 0.9062(2) 0.3754(3) 0.0200(9) Uani 1 1 d . . . . .
C45 C 0.56224(12) 0.9238(2) 0.3201(3) 0.0211(10) Uani 1 1 d . . . . .
C46 C 0.51084(11) 0.8551(2) 0.2581(3) 0.0189(9) Uani 1 1 d . . . . .
H46 H 0.493544 0.832457 0.237183 0.023 Uiso 1 1 calc R . . . .
C47 C 0.51214(12) 0.8722(2) 0.3461(4) 0.0216(10) Uani 1 1 d . . . . .
C12 C 0.45501(12) 0.8510(3) 0.3685(4) 0.0254(10) Uani 1 1 d . U . . .
H12A H 0.451806 0.894644 0.336225 0.030 Uiso 1 1 calc R . . . .
H12B H 0.453634 0.811294 0.328856 0.030 Uiso 1 1 calc R . . . .
C48 C 0.65366(13) 1.0200(3) 0.5609(4) 0.0257(10) Uani 1 1 d . . . . .
C49 C 0.51413(13) 0.6527(3) 0.5231(4) 0.0250(10) Uani 1 1 d . . . . .
C18 C 0.50154(12) 0.8484(3) 0.0683(3) 0.0224(10) Uani 1 1 d . . . . .
H18A H 0.489688 0.810670 0.094790 0.027 Uiso 1 1 calc R . . . .
H18B H 0.491469 0.893420 0.079857 0.027 Uiso 1 1 calc R . . . .
C50 C 0.48722(12) 0.8525(2) 0.4081(3) 0.0216(10) Uani 1 1 d . . . . .
H50 H 0.487099 0.888894 0.453229 0.026 Uiso 1 1 calc R . . . .
C51 C 0.60560(12) 0.8736(3) 0.1566(3) 0.0220(10) Uani 1 1 d . . . . .
H51A H 0.625345 0.896165 0.150738 0.026 Uiso 1 1 calc R . . . .
H51B H 0.607088 0.838182 0.201756 0.026 Uiso 1 1 calc R . . . .
C52 C 0.53360(11) 0.8495(3) 0.1078(3) 0.0205(9) Uani 1 1 d . . . . .
H52 H 0.545452 0.885121 0.076171 0.025 Uiso 1 1 calc R . . . .
C53 C 0.70481(12) 0.7676(3) 0.0888(3) 0.0247(10) Uani 1 1 d . . . . .
C54 C 0.51033(12) 0.5745(3) 0.2626(4) 0.0250(10) Uani 1 1 d . . . . .
H54 H 0.493173 0.597440 0.241241 0.030 Uiso 1 1 calc R . . . .
C55 C 0.58133(12) 0.6480(3) 0.0892(3) 0.0202(9) Uani 1 1 d . . . . .
C56 C 0.49503(12) 0.6512(3) 0.4516(4) 0.0250(10) Uani 1 1 d . . . . .
C57 C 0.53269(12) 0.5775(3) 0.1106(4) 0.0243(10) Uani 1 1 d . . . . .
H57 H 0.544074 0.540845 0.079267 0.029 Uiso 1 1 calc R . . . .
C58 C 0.58704(15) 0.4687(3) 0.3583(4) 0.0312(12) Uani 1 1 d . . . . .
C59 C 0.59768(11) 0.7114(3) 0.0817(3) 0.0199(9) Uani 1 1 d . . . . .
C60 C 0.48632(13) 0.5802(3) 0.4113(4) 0.0297(12) Uani 1 1 d . . . . .
H60 H 0.486339 0.544832 0.457589 0.036 Uiso 1 1 calc R . . . .
C61 C 0.65367(13) 1.0749(3) 0.3309(4) 0.0261(10) Uani 1 1 d . . . . .
C62 C 0.58857(13) 0.9604(2) 0.3506(3) 0.0239(10) Uani 1 1 d . . . . .
C63 C 0.56134(13) 0.5050(3) 0.3248(4) 0.0273(11) Uani 1 1 d . . . . .
C64 C 0.51451(12) 0.7808(3) 0.5214(3) 0.0214(9) Uani 1 1 d . . . . .
C65 C 0.65727(12) 0.7123(3) 0.0629(3) 0.0233(9) Uani 1 1 d . . . . .
C66 C 0.61112(12) 0.9915(3) 0.3744(4) 0.0236(10) Uani 1 1 d . . . . .
C67 C 0.48677(11) 0.7160(3) 0.4162(3) 0.0224(9) Uani 1 1 d . . . . .
H67 H 0.474644 0.715814 0.367410 0.027 Uiso 1 1 calc R . . . .
C68 C 0.63905(13) 1.0702(3) 0.6278(4) 0.0264(10) Uani 1 1 d . . . . .
C69 C 0.53387(12) 0.5575(2) 0.2054(4) 0.0232(10) Uani 1 1 d . . . . .
C70 C 0.58739(14) 0.7078(3) 0.7476(3) 0.0316(11) Uani 1 1 d . . . . .
C71 C 0.62987(11) 0.7117(3) 0.0710(3) 0.0219(9) Uani 1 1 d . . . . .
C72 C 0.54903(13) 0.8783(3) 0.5221(4) 0.0248(10) Uani 1 1 d . . . . .
H72A H 0.561844 0.842521 0.495364 0.030 Uiso 1 1 calc R . . . .
H72B H 0.560863 0.901716 0.566362 0.030 Uiso 1 1 calc R . . . .
C73 C 0.60459(13) 0.5508(3) 0.1608(4) 0.0264(11) Uani 1 1 d . . . . .
H73A H 0.624104 0.527029 0.155694 0.032 Uiso 1 1 calc R . . . .
H73B H 0.606395 0.586832 0.205146 0.032 Uiso 1 1 calc R . . . .
O1B O 0.65319(14) 0.7233(4) 0.5718(4) 0.0576(14) Uani 1 1 d D U . . .
H1BA H 0.664463 0.753945 0.551967 0.086 Uiso 1 1 calc DGR . . . .
C74 C 0.53726(13) 0.5242(3) 0.3798(4) 0.0275(11) Uani 1 1 d . . . . .
C11 C 0.43024(14) 0.8440(3) 0.4351(4) 0.0324(12) Uani 1 1 d . U . . .
H11A H 0.429628 0.887176 0.469291 0.039 Uiso 1 1 calc R . . . .
H11B H 0.435173 0.804591 0.473015 0.039 Uiso 1 1 calc R . . . .
C75 C 0.60062(15) 0.6460(4) 0.7577(4) 0.0351(13) Uani 1 1 d . . . . .
C76 C 0.72723(13) 0.8284(3) 0.2063(4) 0.0290(11) Uani 1 1 d . . . . .
C77 C 0.70545(13) 0.6475(3) 0.0172(4) 0.0265(11) Uani 1 1 d . . . . .
C78 C 0.68668(14) 0.4196(3) 0.3374(4) 0.0308(12) Uani 1 1 d . . . . .
C79 C 0.66145(16) 0.4121(3) 0.3822(4) 0.0356(13) Uani 1 1 d . . . . .
C17 C 0.50283(14) 0.8361(3) -0.0284(4) 0.0285(11) Uani 1 1 d . . . . .
H17A H 0.512883 0.876687 -0.054561 0.034 Uiso 1 1 calc R . . . .
H17B H 0.515302 0.794366 -0.039260 0.034 Uiso 1 1 calc R . . . .
C80 C 0.55893(13) 0.5235(2) 0.2386(4) 0.0254(11) Uani 1 1 d . . . . .
C81 C 0.56380(13) 0.7126(3) 0.6841(3) 0.0294(11) Uani 1 1 d . . . . .
C82 C 0.67339(13) 0.9644(3) 0.5915(4) 0.0275(11) Uani 1 1 d . . . . .
C24 C 0.50069(13) 0.5787(3) 0.0738(4) 0.0264(10) Uani 1 1 d . . . . .
H24A H 0.489844 0.619506 0.096688 0.032 Uiso 1 1 calc R . . . .
H24B H 0.490001 0.535900 0.091678 0.032 Uiso 1 1 calc R . . . .
C83 C 0.63522(14) 0.4025(3) 0.4191(4) 0.0326(12) Uani 1 1 d . . . . .
C84 C 0.52403(13) 0.7173(3) 0.5596(3) 0.0248(10) Uani 1 1 d . . . . .
C85 C 0.54818(15) 0.5545(3) 0.5251(4) 0.0324(12) Uani 1 1 d . . . . .
H85A H 0.560990 0.589481 0.496943 0.039 Uiso 1 1 calc R . . . .
H85B H 0.560114 0.531916 0.569806 0.039 Uiso 1 1 calc R . . . .
C86 C 0.54492(14) 0.7168(3) 0.6289(3) 0.0278(11) Uani 1 1 d . . . . .
C22 C 0.46915(14) 0.5941(3) -0.0625(4) 0.0322(12) Uani 1 1 d . . . . .
H22A H 0.461552 0.640247 -0.044039 0.039 Uiso 1 1 calc R . . . .
H22B H 0.455556 0.557862 -0.040050 0.039 Uiso 1 1 calc R . . . .
C87 C 0.60940(15) 0.4385(3) 0.3844(4) 0.0329(12) Uani 1 1 d . . . . .
C88 C 0.68925(14) 0.9170(3) 0.6176(4) 0.0325(12) Uani 1 1 d . . . . .
C89 C 0.72303(16) 0.5310(3) 0.3614(4) 0.0349(13) Uani 1 1 d . . . . .
C16 C 0.47235(14) 0.8255(3) -0.0721(4) 0.0324(12) Uani 1 1 d . . . . .
H16A H 0.460228 0.868424 -0.065541 0.039 Uiso 1 1 calc R . . . .
H16B H 0.461588 0.786584 -0.044555 0.039 Uiso 1 1 calc R . . . .
C90 C 0.73354(14) 0.8345(3) 0.2805(4) 0.0306(12) Uani 1 1 d . . . . .
C91 C 0.62996(17) 0.3533(3) 0.4972(4) 0.0376(14) Uani 1 1 d . . . . .
C92 C 0.70766(15) 0.8555(3) 0.6481(4) 0.0341(13) Uani 1 1 d . . . . .
C93 C 0.74229(16) 0.5951(3) 0.3687(4) 0.0345(13) Uani 1 1 d . . . . .
C94 C 0.74162(16) 0.8455(3) 0.3714(4) 0.0357(13) Uani 1 1 d . . . . .
C95 C 0.70705(15) 0.4790(3) 0.3524(4) 0.0328(12) Uani 1 1 d . . . . .
C96 C 0.69521(15) 0.3666(3) 0.2662(4) 0.0330(12) Uani 1 1 d . . . . .
C97 C 0.73995(15) 0.6536(4) 0.0258(4) 0.0368(13) Uani 1 1 d . . . . .
H97A H 0.746582 0.698360 0.002455 0.055 Uiso 1 1 calc GR . . . .
H97B H 0.749463 0.615163 -0.004818 0.055 Uiso 1 1 calc GR . . . .
H97C H 0.745493 0.651033 0.085233 0.055 Uiso 1 1 calc GR . . . .
C29 C 0.64097(17) 0.5710(4) 0.7186(4) 0.0387(14) Uani 1 1 d . . . . .
C10 C 0.39864(14) 0.8310(4) 0.3960(5) 0.0383(14) Uani 1 1 d . U . . .
H10A H 0.394381 0.868801 0.355192 0.046 Uiso 1 1 calc R . . . .
H10B H 0.399022 0.786311 0.364673 0.046 Uiso 1 1 calc R . . . .
C15 C 0.47599(16) 0.8089(4) -0.1672(4) 0.0405(14) Uani 1 1 d . . . . .
H15A H 0.484979 0.850096 -0.195094 0.049 Uiso 1 1 calc R . . . .
H15B H 0.490115 0.769471 -0.173267 0.049 Uiso 1 1 calc R . . . .
C98 C 0.63064(15) 1.1313(3) 0.2984(4) 0.0333(12) Uani 1 1 d . . . . .
H98A H 0.613621 1.107628 0.272376 0.050 Uiso 1 1 calc GR . . . .
H98B H 0.640328 1.161545 0.256936 0.050 Uiso 1 1 calc GR . . . .
H98C H 0.623691 1.159671 0.345734 0.050 Uiso 1 1 calc GR . . . .
C99 C 0.71853(17) 0.8720(4) -0.0333(4) 0.0384(14) Uani 1 1 d . . . . .
H99A H 0.730423 0.833056 -0.054981 0.058 Uiso 1 1 calc GR . . . .
H99B H 0.722118 0.913768 -0.067538 0.058 Uiso 1 1 calc GR . . . .
H99C H 0.697353 0.859786 -0.035574 0.058 Uiso 1 1 calc GR . . . .
C100 C 0.61957(16) 1.1260(3) 0.5825(5) 0.0391(14) Uani 1 1 d . . . . .
H10C H 0.632213 1.154772 0.546185 0.059 Uiso 1 1 calc GR . . . .
H10D H 0.609869 1.155841 0.624432 0.059 Uiso 1 1 calc GR . . . .
H10E H 0.604365 1.102562 0.548546 0.059 Uiso 1 1 calc GR . . . .
C23 C 0.50060(14) 0.5828(3) -0.0248(4) 0.0324(12) Uani 1 1 d . . . . .
H23A H 0.513690 0.621668 -0.042761 0.039 Uiso 1 1 calc R . . . .
H23B H 0.509009 0.538848 -0.047686 0.039 Uiso 1 1 calc R . . . .
C101 C 0.76185(15) 0.9003(4) 0.0632(5) 0.0431(15) Uani 1 1 d . . . . .
H10F H 0.767946 0.904922 0.122022 0.065 Uiso 1 1 calc GR . . . .
H10G H 0.766710 0.943466 0.032939 0.065 Uiso 1 1 calc GR . . . .
H10H H 0.772415 0.860941 0.037505 0.065 Uiso 1 1 calc GR . . . .
C102 C 0.66293(17) 1.0264(3) 0.2553(4) 0.0386(14) Uani 1 1 d . . . . .
H10I H 0.675395 0.988078 0.276036 0.058 Uiso 1 1 calc GR . . . .
H10J H 0.674138 1.053892 0.214096 0.058 Uiso 1 1 calc GR . . . .
H10K H 0.645009 1.007239 0.228822 0.058 Uiso 1 1 calc GR . . . .
C103 C 0.59497(14) 0.7749(4) 0.7999(4) 0.0343(12) Uani 1 1 d . . . . .
C6 C 0.45434(14) 0.5794(3) 0.3722(5) 0.0376(14) Uani 1 1 d D U . . .
H6AA H 0.454353 0.612810 0.324694 0.045 Uiso 0.587(16) 1 calc R . P A 1
H6AB H 0.451121 0.532279 0.348070 0.045 Uiso 0.587(16) 1 calc R . P A 1
H6BC H 0.451280 0.537035 0.337506 0.045 Uiso 0.413(16) 1 calc R . P A 2
H6BD H 0.450971 0.621334 0.336970 0.045 Uiso 0.413(16) 1 calc R . P A 2
C104 C 0.60348(18) 0.5270(4) 0.8319(4) 0.0401(15) Uani 1 1 d . . . . .
C105 C 0.56746(16) 0.7924(4) 0.8566(4) 0.0386(13) Uani 1 1 d . . . . .
H10L H 0.549688 0.797471 0.821352 0.058 Uiso 1 1 calc GR . . . .
H10M H 0.571129 0.836201 0.886754 0.058 Uiso 1 1 calc GR . . . .
H10N H 0.564339 0.754488 0.896999 0.058 Uiso 1 1 calc GR . . . .
C106 C 0.69679(15) 0.6459(3) -0.0781(4) 0.0325(12) Uani 1 1 d . . . . .
H10O H 0.675052 0.645430 -0.083569 0.049 Uiso 1 1 calc GR . . . .
H10P H 0.705094 0.603791 -0.104208 0.049 Uiso 1 1 calc GR . . . .
H10Q H 0.704825 0.687466 -0.106060 0.049 Uiso 1 1 calc GR . . . .
C9 C 0.37298(15) 0.8283(4) 0.4610(5) 0.0435(15) Uani 1 1 d . U . . .
H9A H 0.373071 0.872174 0.493969 0.052 Uiso 1 1 calc R . . . .
H9B H 0.353763 0.825763 0.430663 0.052 Uiso 1 1 calc R . . . .
C21 C 0.46858(17) 0.5910(4) -0.1609(5) 0.0398(14) Uani 1 1 d . . . . .
H21A H 0.449055 0.608715 -0.180546 0.048 Uiso 1 1 calc R . . . .
H21B H 0.484106 0.622951 -0.182804 0.048 Uiso 1 1 calc R . . . .
C107 C 0.71067(17) 0.9532(3) 0.0904(4) 0.0396(14) Uani 1 1 d . . . . .
H10R H 0.689193 0.946503 0.082975 0.059 Uiso 1 1 calc GR . . . .
H10S H 0.717151 0.994091 0.058062 0.059 Uiso 1 1 calc GR . . . .
H10T H 0.715066 0.960649 0.149944 0.059 Uiso 1 1 calc GR . . . .
C108 C 0.66387(15) 1.1069(4) 0.6799(4) 0.0371(13) Uani 1 1 d . . . . .
H10U H 0.676268 1.071491 0.707433 0.056 Uiso 1 1 calc GR . . . .
H10V H 0.654708 1.136942 0.722527 0.056 Uiso 1 1 calc GR . . . .
H10W H 0.676268 1.135385 0.642565 0.056 Uiso 1 1 calc GR . . . .
C26 C 0.69210(16) 0.5634(4) 0.6274(5) 0.0411(15) Uani 1 1 d D . . . .
C109 C 0.65952(18) 0.3156(3) 0.5225(5) 0.0425(15) Uani 1 1 d . . . . .
H10X H 0.665952 0.285001 0.476618 0.064 Uiso 1 1 calc GR . . . .
H10Y H 0.656145 0.287603 0.573128 0.064 Uiso 1 1 calc GR . . . .
H H 0.674984 0.350563 0.533620 0.064 Uiso 1 1 calc GR . . . .
C110 C 0.68152(15) 1.1122(3) 0.3673(4) 0.0361(13) Uani 1 1 d . . . . .
H11C H 0.675559 1.141906 0.414540 0.054 Uiso 1 1 calc GR . . . .
H11D H 0.690730 1.141047 0.323661 0.054 Uiso 1 1 calc GR . . . .
H11E H 0.695860 1.077104 0.386828 0.054 Uiso 1 1 calc GR . . . .
C111 C 0.62249(16) 0.7598(5) 0.8550(5) 0.0464(16) Uani 1 1 d . . . . .
H11F H 0.618669 0.718602 0.889995 0.070 Uiso 1 1 calc GR . . . .
H11G H 0.626491 0.800248 0.891106 0.070 Uiso 1 1 calc GR . . . .
H11H H 0.639792 0.751011 0.819055 0.070 Uiso 1 1 calc GR . . . .
C112 C 0.60550(18) 0.2989(3) 0.4708(5) 0.0423(15) Uani 1 1 d . . . . .
H11I H 0.588094 0.323630 0.448623 0.063 Uiso 1 1 calc GR . . . .
H11J H 0.599596 0.271224 0.519910 0.063 Uiso 1 1 calc GR . . . .
H11K H 0.613542 0.267710 0.427575 0.063 Uiso 1 1 calc GR . . . .
C113 C 0.69894(17) 0.4083(4) 0.1818(4) 0.0390(14) Uani 1 1 d . . . . .
H11L H 0.679567 0.426884 0.164208 0.058 Uiso 1 1 calc GR . . . .
H11M H 0.706674 0.377026 0.138248 0.058 Uiso 1 1 calc GR . . . .
H11N H 0.712897 0.447106 0.190276 0.058 Uiso 1 1 calc GR . . . .
C114 C 0.62829(19) 0.5190(4) 0.9021(5) 0.0458(16) Uani 1 1 d . . . . .
H11O H 0.646841 0.502507 0.876396 0.069 Uiso 1 1 calc GR . . . .
H11P H 0.621628 0.485097 0.944251 0.069 Uiso 1 1 calc GR . . . .
H11Q H 0.631720 0.564348 0.928977 0.069 Uiso 1 1 calc GR . . . .
C115 C 0.69371(17) 0.5797(3) 0.0619(4) 0.0381(14) Uani 1 1 d . . . . .
H11R H 0.699880 0.580141 0.120898 0.057 Uiso 1 1 calc GR . . . .
H11S H 0.702002 0.538379 0.034066 0.057 Uiso 1 1 calc GR . . . .
H11T H 0.671919 0.578336 0.058638 0.057 Uiso 1 1 calc GR . . . .
C116 C 0.69493(17) 0.8280(4) 0.7340(5) 0.0423(15) Uani 1 1 d . . . . .
H11U H 0.675091 0.807948 0.724979 0.064 Uiso 1 1 calc GR . . . .
H11V H 0.693546 0.866833 0.773863 0.064 Uiso 1 1 calc GR . . . .
H11W H 0.708233 0.791948 0.756583 0.064 Uiso 1 1 calc GR . . . .
C117 C 0.61874(16) 1.0242(4) 0.6851(5) 0.0390(14) Uani 1 1 d . . . . .
H11X H 0.602392 1.004799 0.651663 0.059 Uiso 1 1 calc GR . . . .
H11Y H 0.610563 1.053080 0.730404 0.059 Uiso 1 1 calc GR . . . .
HA H 0.630512 0.986025 0.709131 0.059 Uiso 1 1 calc GR . . . .
C118 C 0.67025(19) 0.3108(4) 0.2554(5) 0.0434(15) Uani 1 1 d . . . . .
H11Z H 0.668127 0.284102 0.307540 0.065 Uiso 1 1 calc GR . . . .
HB H 0.675533 0.279068 0.209481 0.065 Uiso 1 1 calc GR . . . .
HC H 0.651378 0.334182 0.242360 0.065 Uiso 1 1 calc GR . . . .
C119 C 0.60120(19) 0.8370(4) 0.7383(5) 0.0461(16) Uani 1 1 d . . . . .
H11 H 0.618415 0.825721 0.703011 0.069 Uiso 1 1 calc GR . . . .
HD H 0.605379 0.879473 0.770666 0.069 Uiso 1 1 calc GR . . . .
HE H 0.583698 0.844705 0.702734 0.069 Uiso 1 1 calc GR . . . .
C120 C 0.77660(19) 0.8389(6) 0.3806(6) 0.062(2) Uani 1 1 d . . . . .
H12C H 0.782494 0.852518 0.437566 0.093 Uiso 1 1 calc GR . . . .
H12D H 0.786344 0.869703 0.339871 0.093 Uiso 1 1 calc GR . . . .
H12E H 0.782612 0.790413 0.370243 0.093 Uiso 1 1 calc GR . . . .
C20 C 0.47369(19) 0.5175(4) -0.1988(5) 0.0448(16) Uani 1 1 d . . . . .
H20A H 0.494007 0.501728 -0.183777 0.054 Uiso 1 1 calc R . . . .
H20B H 0.459398 0.484539 -0.172797 0.054 Uiso 1 1 calc R . . . .
C121 C 0.7441(2) 0.6306(4) 0.2817(5) 0.0483(18) Uani 1 1 d . . . . .
H12F H 0.726177 0.658710 0.272381 0.073 Uiso 1 1 calc GR . . . .
H12G H 0.745659 0.594725 0.238057 0.073 Uiso 1 1 calc GR . . . .
H12H H 0.761718 0.660917 0.279652 0.073 Uiso 1 1 calc GR . . . .
C122 C 0.74070(16) 0.8774(4) 0.6572(5) 0.0477(17) Uani 1 1 d . . . . .
H12I H 0.752296 0.837914 0.678905 0.072 Uiso 1 1 calc GR . . . .
H12J H 0.742189 0.916858 0.696251 0.072 Uiso 1 1 calc GR . . . .
H12K H 0.748533 0.891308 0.602295 0.072 Uiso 1 1 calc GR . . . .
C123 C 0.72462(17) 0.3283(4) 0.2930(5) 0.0425(15) Uani 1 1 d . . . . .
H12L H 0.740413 0.362867 0.302007 0.064 Uiso 1 1 calc GR . . . .
H12M H 0.730670 0.295795 0.248576 0.064 Uiso 1 1 calc GR . . . .
H12N H 0.721152 0.302265 0.345054 0.064 Uiso 1 1 calc GR . . . .
C124 C 0.6182(2) 0.3984(4) 0.5720(5) 0.0464(17) Uani 1 1 d . . . . .
H12O H 0.634050 0.429662 0.591514 0.070 Uiso 1 1 calc GR . . . .
H12P H 0.612048 0.367605 0.617941 0.070 Uiso 1 1 calc GR . . . .
H12Q H 0.601115 0.426292 0.553301 0.070 Uiso 1 1 calc GR . . . .
C125 C 0.7302(2) 0.9179(4) 0.4001(5) 0.056(2) Uani 1 1 d . . . . .
H12R H 0.708388 0.918544 0.398138 0.084 Uiso 1 1 calc GR . . . .
H12S H 0.738096 0.954128 0.362681 0.084 Uiso 1 1 calc GR . . . .
H12T H 0.736889 0.926944 0.457611 0.084 Uiso 1 1 calc GR . . . .
C126 C 0.57377(19) 0.5494(4) 0.8738(5) 0.0488(17) Uani 1 1 d . . . . .
H12U H 0.577408 0.589291 0.911135 0.073 Uiso 1 1 calc GR . . . .
H12V H 0.565750 0.510297 0.906490 0.073 Uiso 1 1 calc GR . . . .
H12W H 0.559415 0.562890 0.830429 0.073 Uiso 1 1 calc GR . . . .
C14 C 0.44675(17) 0.7899(5) -0.2137(4) 0.0488(17) Uani 1 1 d . . . . .
H14A H 0.432752 0.829788 -0.209770 0.059 Uiso 1 1 calc R . . . .
H14B H 0.437395 0.749300 -0.185563 0.059 Uiso 1 1 calc R . . . .
C127 C 0.7733(2) 0.5760(4) 0.4061(8) 0.064(3) Uani 1 1 d . . . . .
H12X H 0.786409 0.616875 0.403366 0.095 Uiso 1 1 calc GR . . . .
H12Y H 0.782029 0.537567 0.373760 0.095 Uiso 1 1 calc GR . . . .
HF H 0.770886 0.561540 0.464723 0.095 Uiso 1 1 calc GR . . . .
C128 C 0.5996(2) 0.4555(5) 0.7856(6) 0.059(2) Uani 1 1 d . . . . .
H12Z H 0.584897 0.460698 0.740418 0.088 Uiso 1 1 calc GR . . . .
HG H 0.592614 0.420103 0.825514 0.088 Uiso 1 1 calc GR . . . .
HH H 0.618693 0.440887 0.761749 0.088 Uiso 1 1 calc GR . . . .
C1B C 0.62464(17) 0.7256(4) 0.5290(4) 0.0446(15) Uani 1 1 d D U . . .
H1BB H 0.612076 0.762563 0.554379 0.053 Uiso 0.526(15) 1 calc R . P B 1
H1BC H 0.614279 0.680315 0.536128 0.053 Uiso 0.526(15) 1 calc R . P B 1
H1BD H 0.616770 0.773992 0.530888 0.053 Uiso 0.474(15) 1 calc R . P B 2
H1BE H 0.610330 0.694924 0.558592 0.053 Uiso 0.474(15) 1 calc R . P B 2
C13 C 0.4519(2) 0.7719(7) -0.3078(5) 0.067(3) Uani 1 1 d . . . . .
H13A H 0.458391 0.813980 -0.337804 0.100 Uiso 1 1 calc GR . . . .
H13B H 0.433329 0.754635 -0.332402 0.100 Uiso 1 1 calc GR . . . .
H13C H 0.467323 0.735783 -0.312355 0.100 Uiso 1 1 calc GR . . . .
C25 C 0.7009(2) 0.4905(5) 0.5960(6) 0.062(2) Uani 1 1 d D . . . .
H25A H 0.684908 0.471410 0.561061 0.093 Uiso 1 1 calc GR . . . .
H25B H 0.704344 0.459526 0.644039 0.093 Uiso 1 1 calc GR . . . .
H25C H 0.719239 0.493898 0.562647 0.093 Uiso 1 1 calc GR . . . .
C19 C 0.4702(3) 0.5136(7) -0.2937(6) 0.072(3) Uani 1 1 d . . . . .
H19A H 0.487897 0.533770 -0.320602 0.107 Uiso 1 1 calc GR . . . .
H19B H 0.452519 0.539921 -0.310777 0.107 Uiso 1 1 calc GR . . . .
H19C H 0.468101 0.464650 -0.310824 0.107 Uiso 1 1 calc GR . . . .
C5 C 0.4270(3) 0.5966(8) 0.4274(9) 0.035(3) Uani 0.587(16) 1 d D U P A 1
H5A H 0.408625 0.597522 0.392810 0.042 Uiso 0.587(16) 1 calc R . P A 1
H5B H 0.429422 0.642844 0.454422 0.042 Uiso 0.587(16) 1 calc R . P A 1
C8 C 0.3750(2) 0.7661(7) 0.5217(8) 0.078(3) Uani 1 1 d . U . . .
H8A H 0.394367 0.767317 0.551510 0.094 Uiso 1 1 calc R . . . .
H8B H 0.373870 0.721764 0.489790 0.094 Uiso 1 1 calc R . . . .
C27 C 0.7167(2) 0.5954(7) 0.6817(6) 0.067(3) Uani 1 1 d D . . . .
H27A H 0.734190 0.605061 0.646837 0.101 Uiso 1 1 calc GR . . . .
H27B H 0.722132 0.562475 0.726343 0.101 Uiso 1 1 calc GR . . . .
H27C H 0.709511 0.639025 0.706763 0.101 Uiso 1 1 calc GR . . . .
C4B C 0.6347(3) 0.6105(5) 0.4119(9) 0.039(4) Uani 0.526(15) 1 d D U P B 1
H4BA H 0.616889 0.603165 0.377331 0.059 Uiso 0.526(15) 1 calc GR . P B 1
H4BB H 0.629190 0.608722 0.471361 0.059 Uiso 0.526(15) 1 calc GR . P B 1
H4BC H 0.649310 0.573844 0.399795 0.059 Uiso 0.526(15) 1 calc GR . P B 1
C2B C 0.6288(2) 0.7411(7) 0.4325(6) 0.026(2) Uani 0.526(15) 1 d D U P B 1
H2BA H 0.637128 0.788891 0.422110 0.031 Uiso 0.526(15) 1 calc R . P B 1
C1 C 0.3414(4) 0.5290(14) 0.5802(13) 0.071(5) Uani 0.587(16) 1 d D U P A 1
H1A H 0.323546 0.509308 0.553793 0.107 Uiso 0.587(16) 1 calc GR . P A 1
H1B H 0.337649 0.577788 0.595683 0.107 Uiso 0.587(16) 1 calc GR . P A 1
H1C H 0.346250 0.501999 0.630724 0.107 Uiso 0.587(16) 1 calc GR . P A 1
C2 C 0.3679(3) 0.5254(11) 0.5175(11) 0.061(4) Uani 0.587(16) 1 d D U P A 1
H2A H 0.368979 0.477663 0.493774 0.073 Uiso 0.587(16) 1 calc R . P A 1
H2B H 0.364041 0.558184 0.470670 0.073 Uiso 0.587(16) 1 calc R . P A 1
C4 C 0.4249(3) 0.5383(6) 0.4947(8) 0.042(3) Uani 0.587(16) 1 d D U P A 1
H4A H 0.443602 0.538470 0.527588 0.051 Uiso 0.587(16) 1 calc R . P A 1
H4B H 0.423678 0.492616 0.465523 0.051 Uiso 0.587(16) 1 calc R . P A 1
C3B C 0.6483(2) 0.6826(5) 0.3916(6) 0.027(3) Uani 0.526(15) 1 d D U P B 1
H3BA H 0.668332 0.684496 0.418892 0.032 Uiso 0.526(15) 1 calc R . P B 1
C7 C 0.3487(3) 0.7695(10) 0.5874(10) 0.109(5) Uani 1 1 d . U . . .
H7A H 0.331346 0.744671 0.565080 0.164 Uiso 1 1 calc GR . . . .
H7B H 0.343429 0.818490 0.597949 0.164 Uiso 1 1 calc GR . . . .
H7C H 0.355021 0.747562 0.640086 0.164 Uiso 1 1 calc GR . . . .
C3 C 0.3983(3) 0.5435(9) 0.5568(10) 0.061(4) Uani 0.587(16) 1 d D U P A 1
H3A H 0.401982 0.511553 0.604596 0.073 Uiso 0.587(16) 1 calc R . P A 1
H3B H 0.397428 0.591756 0.579349 0.073 Uiso 0.587(16) 1 calc R . P A 1
C4C C 0.6440(3) 0.8199(5) 0.4077(10) 0.038(4) Uani 0.474(15) 1 d D U P B 2
H4CA H 0.653872 0.851146 0.367619 0.057 Uiso 0.474(15) 1 calc GR . P B 2
H4CB H 0.650936 0.830650 0.464644 0.057 Uiso 0.474(15) 1 calc GR . P B 2
H4CC H 0.622422 0.826570 0.404569 0.057 Uiso 0.474(15) 1 calc GR . P B 2
C3C C 0.6516(4) 0.7444(7) 0.3866(8) 0.043(4) Uani 0.474(15) 1 d D U P B 2
H3C H 0.671101 0.733686 0.414164 0.051 Uiso 0.474(15) 1 calc R . P B 2
C2C C 0.6273(3) 0.7013(10) 0.4336(9) 0.042(3) Uani 0.474(15) 1 d D U P B 2
H2C H 0.630737 0.649733 0.428696 0.051 Uiso 0.474(15) 1 calc R . P B 2
C5A C 0.4327(4) 0.5793(12) 0.4520(13) 0.040(5) Uani 0.413(16) 1 d D U P A 2
H5AA H 0.436405 0.536464 0.485272 0.048 Uiso 0.413(16) 1 calc R . P A 2
H5AB H 0.437556 0.620015 0.487884 0.048 Uiso 0.413(16) 1 calc R . P A 2
C4A C 0.3993(3) 0.5824(8) 0.4291(11) 0.040(4) Uani 0.413(16) 1 d D U P A 2
H4AA H 0.395419 0.627848 0.401486 0.048 Uiso 0.413(16) 1 calc R . P A 2
H4AB H 0.395304 0.545321 0.387114 0.048 Uiso 0.413(16) 1 calc R . P A 2
C3A C 0.3768(5) 0.5738(10) 0.5012(13) 0.058(5) Uani 0.413(16) 1 d D U P A 2
H3AA H 0.356928 0.587048 0.479695 0.069 Uiso 0.413(16) 1 calc R . P A 2
H3AB H 0.382128 0.607853 0.545570 0.069 Uiso 0.413(16) 1 calc R . P A 2
C2A C 0.3741(5) 0.5012(10) 0.5424(15) 0.055(5) Uani 0.413(16) 1 d D U P A 2
H2AA H 0.392594 0.491224 0.574245 0.066 Uiso 0.413(16) 1 calc R . P A 2
H2AB H 0.372207 0.465321 0.497967 0.066 Uiso 0.413(16) 1 calc R . P A 2
C1A C 0.3467(4) 0.4954(11) 0.6035(11) 0.041(4) Uani 0.413(16) 1 d D U P A 2
H1AA H 0.328327 0.491394 0.570578 0.061 Uiso 0.413(16) 1 calc GR . P A 2
H1AB H 0.345693 0.537328 0.638802 0.061 Uiso 0.413(16) 1 calc GR . P A 2
H1AC H 0.348954 0.453989 0.639096 0.061 Uiso 0.413(16) 1 calc GR . P A 2
C28 C 0.66379(15) 0.5635(4) 0.6766(4) 0.0375(14) Uani 1 1 d . . . . .
C30 C 0.61458(16) 0.5836(4) 0.7685(4) 0.0373(13) Uani 1 1 d . . . . .

loop_
_atom_site_aniso_label
_atom_site_aniso_U_11
_atom_site_aniso_U_22
_atom_site_aniso_U_33
_atom_site_aniso_U_23
_atom_site_aniso_U_13
_atom_site_aniso_U_12
Br1B 0.0435(4) 0.0710(5) 0.0491(4) -0.0029(4) -0.0032(3) 0.0107(4)
Br2B 0.0524(4) 0.1020(7) 0.0322(4) -0.0042(4) 0.0021(3) 0.0000(5)
O8 0.0297(18) 0.0161(15) 0.0258(19) -0.0019(13) 0.0015(15) 0.0055(13)
O9 0.0275(17) 0.0168(15) 0.0159(16) 0.0031(12) -0.0001(14) -0.0040(13)
O10 0.0274(18) 0.0138(14) 0.0221(17) 0.0012(12) 0.0028(14) -0.0016(13)
O12 0.038(2) 0.0157(15) 0.0166(17) -0.0045(13) -0.0001(15) 0.0017(14)
O11 0.039(2) 0.0136(14) 0.0142(16) -0.0006(12) -0.0026(14) 0.0021(14)
O7 0.0314(19) 0.0147(15) 0.032(2) -0.0010(14) 0.0057(16) 0.0026(14)
O5 0.046(2) 0.0182(17) 0.0237(19) 0.0074(14) 0.0074(17) 0.0062(15)
O6 0.049(2) 0.0134(15) 0.032(2) 0.0066(14) 0.0057(18) 0.0038(15)
O2 0.067(3) 0.040(2) 0.032(2) 0.0023(19) 0.004(2) 0.015(2)
O3 0.069(3) 0.054(3) 0.026(2) 0.008(2) -0.001(2) -0.011(3)
C31 0.025(2) 0.019(2) 0.015(2) -0.0048(18) -0.0015(17) -0.0013(18)
C32 0.027(2) 0.018(2) 0.016(2) -0.0032(17) -0.0003(18) -0.0008(18)
O4 0.077(4) 0.045(3) 0.054(3) -0.025(3) 0.014(3) -0.004(3)
O1 0.062(3) 0.056(3) 0.044(3) -0.008(2) 0.015(3) -0.003(3)
C33 0.026(2) 0.0115(19) 0.018(2) 0.0014(16) -0.0009(19) -0.0006(16)
C34 0.033(3) 0.018(2) 0.028(3) -0.001(2) -0.010(2) -0.0004(19)
C35 0.028(2) 0.018(2) 0.019(2) -0.0015(18) 0.0041(18) 0.0004(18)
C36 0.024(2) 0.020(2) 0.012(2) 0.0021(17) -0.0031(16) -0.0012(18)
C37 0.030(3) 0.017(2) 0.032(3) -0.0019(19) -0.006(2) -0.0028(19)
C38 0.030(3) 0.013(2) 0.032(3) 0.0000(18) 0.005(2) -0.0032(18)
C39 0.026(2) 0.0129(19) 0.019(2) 0.0013(17) -0.0016(19) 0.0007(17)
C40 0.022(2) 0.036(3) 0.022(2) -0.006(2) -0.001(2) 0.002(2)
C41 0.031(3) 0.032(3) 0.022(3) -0.002(2) 0.001(2) -0.002(2)
C42 0.026(2) 0.013(2) 0.015(2) 0.0009(16) -0.0007(16) -0.0025(17)
C43 0.028(2) 0.025(2) 0.013(2) 0.0040(18) 0.0013(17) 0.0023(19)
C44 0.029(2) 0.0117(19) 0.019(2) -0.0022(17) -0.0032(19) 0.0004(17)
C45 0.031(2) 0.0104(19) 0.022(2) 0.0001(17) -0.003(2) 0.0009(17)
C46 0.024(2) 0.015(2) 0.018(2) -0.0011(17) -0.0022(18) 0.0019(17)
C47 0.029(2) 0.0103(19) 0.026(3) 0.0002(17) -0.003(2) 0.0015(17)
C12 0.029(2) 0.019(2) 0.028(3) -0.0027(19) 0.000(2) 0.0022(19)
C48 0.028(2) 0.018(2) 0.030(3) 0.0008(19) -0.006(2) -0.0034(19)
C49 0.040(3) 0.012(2) 0.023(2) 0.0048(18) 0.008(2) 0.0024(19)
C18 0.029(2) 0.022(2) 0.017(2) 0.0012(18) -0.0043(19) 0.0039(19)
C50 0.032(3) 0.015(2) 0.018(2) -0.0009(17) 0.0013(19) 0.0026(18)
C51 0.026(2) 0.017(2) 0.023(2) 0.0000(18) -0.0023(19) -0.0008(18)
C52 0.024(2) 0.018(2) 0.020(2) 0.0013(18) -0.0041(19) -0.0009(17)
C53 0.025(2) 0.030(2) 0.019(2) 0.0053(19) 0.0022(19) 0.0033(19)
C54 0.025(2) 0.016(2) 0.035(3) -0.004(2) 0.001(2) -0.0011(18)
C55 0.027(2) 0.017(2) 0.016(2) -0.0020(17) -0.0020(18) 0.0043(18)
C56 0.030(3) 0.018(2) 0.027(3) 0.0010(19) 0.010(2) -0.0013(19)
C57 0.031(2) 0.016(2) 0.026(3) -0.0047(19) 0.001(2) -0.0026(18)
C58 0.043(3) 0.016(2) 0.035(3) 0.004(2) 0.001(3) 0.007(2)
C59 0.025(2) 0.019(2) 0.016(2) -0.0023(17) -0.0003(17) 0.0003(18)
C60 0.033(3) 0.017(2) 0.039(3) -0.001(2) 0.009(2) -0.003(2)
C61 0.033(3) 0.021(2) 0.025(3) -0.0009(19) -0.003(2) -0.003(2)
C62 0.034(3) 0.015(2) 0.023(2) 0.0020(17) -0.002(2) 0.0000(19)
C63 0.035(3) 0.013(2) 0.034(3) 0.0029(19) 0.004(2) 0.0023(19)
C64 0.034(2) 0.015(2) 0.015(2) -0.0020(18) 0.0055(18) -0.0027(19)
C65 0.028(2) 0.022(2) 0.020(2) 0.0002(19) 0.0003(18) 0.001(2)
C66 0.030(3) 0.015(2) 0.025(3) -0.0013(18) -0.006(2) -0.0009(18)
C67 0.025(2) 0.018(2) 0.024(2) -0.0023(19) 0.0031(18) 0.0011(19)
C68 0.033(3) 0.023(2) 0.023(3) 0.003(2) 0.000(2) -0.001(2)
C69 0.030(3) 0.011(2) 0.028(3) -0.0042(18) 0.001(2) -0.0039(17)
C70 0.035(3) 0.041(3) 0.019(2) 0.007(2) 0.007(2) 0.006(2)
C71 0.025(2) 0.021(2) 0.019(2) -0.0030(19) 0.0008(17) 0.0001(19)
C72 0.034(3) 0.016(2) 0.025(3) 0.0026(18) -0.007(2) 0.0009(19)
C73 0.033(3) 0.019(2) 0.027(3) 0.004(2) -0.004(2) 0.0013(19)
O1B 0.059(3) 0.076(4) 0.038(3) 0.005(3) -0.010(2) 0.008(3)
C74 0.038(3) 0.012(2) 0.033(3) -0.0001(19) 0.006(2) -0.0027(19)
C11 0.033(3) 0.032(3) 0.033(3) -0.002(2) 0.004(2) 0.001(2)
C75 0.038(3) 0.048(3) 0.019(3) 0.010(2) 0.005(2) 0.012(3)
C76 0.028(3) 0.033(3) 0.027(3) -0.001(2) 0.000(2) 0.003(2)
C77 0.033(3) 0.024(2) 0.023(3) 0.003(2) 0.006(2) 0.007(2)
C78 0.039(3) 0.023(2) 0.031(3) 0.002(2) -0.007(2) 0.006(2)
C79 0.053(4) 0.017(2) 0.036(3) 0.001(2) -0.009(3) 0.008(2)
C17 0.035(3) 0.029(3) 0.022(3) 0.000(2) -0.004(2) 0.002(2)
C80 0.031(3) 0.0088(19) 0.036(3) -0.0040(19) 0.004(2) -0.0002(17)
C81 0.037(3) 0.031(3) 0.020(2) 0.003(2) 0.008(2) 0.010(2)
C82 0.031(3) 0.028(3) 0.023(3) 0.001(2) -0.002(2) -0.003(2)
C24 0.032(3) 0.019(2) 0.028(3) -0.0040(19) -0.005(2) -0.006(2)
C83 0.040(3) 0.013(2) 0.044(3) -0.003(2) 0.000(3) 0.006(2)
C84 0.036(3) 0.020(2) 0.019(2) 0.0013(19) 0.0061(19) 0.003(2)
C85 0.046(3) 0.017(2) 0.034(3) 0.003(2) 0.002(3) 0.005(2)
C86 0.046(3) 0.022(2) 0.016(2) -0.0001(19) 0.005(2) 0.004(2)
C22 0.035(3) 0.026(3) 0.035(3) 0.000(2) -0.003(2) -0.005(2)
C87 0.045(3) 0.016(2) 0.037(3) 0.001(2) 0.003(3) 0.005(2)
C88 0.033(3) 0.033(3) 0.032(3) 0.008(2) -0.001(2) 0.003(2)
C89 0.047(3) 0.029(3) 0.029(3) 0.000(2) -0.005(3) 0.005(2)
C16 0.033(3) 0.035(3) 0.029(3) 0.004(2) -0.011(2) -0.001(2)
C90 0.037(3) 0.030(3) 0.025(3) -0.004(2) -0.004(2) 0.001(2)
C91 0.053(4) 0.022(3) 0.037(3) 0.000(2) 0.003(3) 0.010(3)
C92 0.040(3) 0.035(3) 0.027(3) 0.009(2) 0.001(2) 0.007(2)
C93 0.053(4) 0.023(3) 0.027(3) -0.001(2) -0.006(3) 0.006(2)
C94 0.045(3) 0.036(3) 0.026(3) 0.003(2) -0.007(3) 0.000(3)
C95 0.045(3) 0.025(3) 0.029(3) -0.002(2) -0.005(2) 0.009(2)
C96 0.045(3) 0.025(3) 0.029(3) -0.004(2) -0.012(3) 0.005(2)
C97 0.037(3) 0.047(3) 0.027(3) 0.000(3) 0.003(2) 0.015(3)
C29 0.052(4) 0.045(3) 0.019(3) 0.002(2) 0.000(3) 0.016(3)
C10 0.030(3) 0.040(3) 0.045(4) 0.005(3) 0.001(3) -0.003(2)
C15 0.043(3) 0.049(4) 0.030(3) 0.000(3) -0.008(3) 0.002(3)
C98 0.041(3) 0.027(3) 0.032(3) 0.005(2) -0.008(3) -0.005(2)
C99 0.051(4) 0.036(3) 0.027(3) 0.006(2) -0.003(3) -0.003(3)
C100 0.045(3) 0.032(3) 0.040(3) 0.009(3) 0.000(3) 0.009(3)
C23 0.034(3) 0.031(3) 0.032(3) -0.008(2) -0.005(2) -0.005(2)
C101 0.033(3) 0.057(4) 0.040(4) 0.000(3) 0.006(3) -0.011(3)
C102 0.049(4) 0.032(3) 0.034(3) -0.003(2) 0.006(3) -0.006(3)
C103 0.037(3) 0.042(3) 0.024(3) 0.008(2) 0.000(2) 0.004(2)
C6 0.032(3) 0.023(3) 0.058(4) -0.010(3) 0.008(3) -0.008(2)
C104 0.064(4) 0.035(3) 0.021(3) 0.003(2) 0.001(3) 0.008(3)
C105 0.048(3) 0.046(3) 0.022(3) -0.005(3) 0.001(2) 0.007(3)
C106 0.039(3) 0.033(3) 0.026(3) -0.001(2) 0.004(2) 0.005(2)
C9 0.032(3) 0.043(3) 0.055(4) -0.003(3) 0.007(3) -0.001(2)
C21 0.049(4) 0.037(3) 0.034(3) 0.007(3) -0.005(3) -0.009(3)
C107 0.053(4) 0.034(3) 0.032(3) 0.002(2) 0.001(3) 0.000(3)
C108 0.042(3) 0.038(3) 0.032(3) -0.011(2) 0.004(3) -0.001(3)
C26 0.038(3) 0.043(3) 0.042(4) -0.011(3) 0.005(3) 0.000(3)
C109 0.062(4) 0.027(3) 0.039(3) 0.007(3) -0.006(3) 0.010(3)
C110 0.036(3) 0.036(3) 0.036(3) 0.000(2) -0.008(3) -0.012(2)
C111 0.041(3) 0.063(4) 0.036(3) 0.017(3) -0.005(3) -0.004(3)
C112 0.058(4) 0.022(3) 0.047(4) 0.005(2) 0.007(3) 0.003(3)
C113 0.050(4) 0.037(3) 0.031(3) -0.002(2) -0.008(3) 0.001(3)
C114 0.062(4) 0.045(4) 0.030(3) 0.010(3) -0.005(3) 0.014(3)
C115 0.059(4) 0.025(3) 0.031(3) 0.004(2) 0.005(3) 0.008(3)
C116 0.049(4) 0.048(4) 0.029(3) 0.014(3) 0.003(3) 0.011(3)
C117 0.041(3) 0.035(3) 0.041(4) 0.011(3) 0.007(3) 0.000(3)
C118 0.061(4) 0.034(3) 0.035(3) -0.005(3) -0.009(3) -0.006(3)
C119 0.054(4) 0.045(4) 0.039(4) 0.014(3) -0.009(3) -0.005(3)
C120 0.047(4) 0.104(7) 0.035(4) 0.001(4) -0.014(3) -0.002(4)
C20 0.054(4) 0.047(4) 0.033(3) 0.001(3) -0.002(3) -0.003(3)
C121 0.080(5) 0.031(3) 0.035(4) 0.005(3) 0.001(3) -0.003(3)
C122 0.038(3) 0.055(4) 0.050(4) 0.015(3) -0.004(3) 0.011(3)
C123 0.050(4) 0.036(3) 0.042(4) -0.006(3) -0.005(3) 0.013(3)
C124 0.068(5) 0.029(3) 0.042(4) -0.002(3) 0.006(3) 0.004(3)
C125 0.100(7) 0.042(4) 0.026(3) -0.010(3) -0.013(4) 0.012(4)
C126 0.056(4) 0.050(4) 0.040(4) 0.008(3) 0.001(3) 0.001(3)
C14 0.048(4) 0.069(5) 0.030(3) -0.011(3) -0.011(3) 0.001(4)
C127 0.060(5) 0.038(4) 0.093(7) 0.010(4) -0.030(5) -0.009(3)
C128 0.081(6) 0.048(4) 0.046(5) -0.003(3) 0.009(4) -0.001(4)
C1B 0.049(3) 0.057(4) 0.028(3) -0.001(3) -0.001(3) 0.007(3)
C13 0.070(5) 0.099(7) 0.031(4) -0.016(4) -0.015(4) 0.003(5)
C25 0.067(5) 0.065(5) 0.053(5) -0.012(4) 0.002(4) 0.026(4)
C19 0.075(6) 0.097(8) 0.043(5) -0.020(5) 0.009(4) -0.019(5)
C5 0.026(5) 0.031(8) 0.047(7) -0.014(5) -0.002(5) 0.002(5)
C8 0.062(4) 0.095(5) 0.076(5) 0.025(4) 0.016(4) 0.005(4)
C27 0.042(4) 0.100(7) 0.059(5) -0.019(5) -0.002(4) -0.005(4)
C4B 0.037(6) 0.014(4) 0.066(8) 0.026(5) -0.038(6) -0.015(4)
C2B 0.031(5) 0.024(5) 0.022(5) 0.004(4) -0.006(4) 0.006(4)
C1 0.060(8) 0.092(11) 0.062(9) -0.017(8) 0.016(7) -0.006(8)
C2 0.061(6) 0.066(7) 0.056(6) -0.011(5) 0.010(5) -0.007(5)
C4 0.048(6) 0.035(6) 0.044(6) -0.010(4) 0.017(5) -0.008(5)
C3B 0.031(5) 0.030(5) 0.020(5) 0.000(4) -0.005(4) 0.001(4)
C7 0.083(7) 0.157(10) 0.088(7) 0.031(8) 0.031(6) -0.015(7)
C3 0.061(5) 0.060(6) 0.062(6) -0.010(5) 0.023(5) -0.004(5)
C4C 0.053(8) 0.007(5) 0.054(8) -0.009(4) -0.039(7) 0.010(4)
C3C 0.063(9) 0.037(7) 0.028(6) -0.006(5) 0.003(6) 0.008(6)
C2C 0.037(7) 0.048(9) 0.042(7) 0.004(6) -0.008(5) 0.014(6)
C5A 0.029(7) 0.017(9) 0.074(13) -0.014(9) 0.003(8) 0.003(6)
C4A 0.031(6) 0.037(8) 0.053(9) -0.014(6) 0.002(6) -0.006(6)
C3A 0.061(7) 0.059(7) 0.054(7) -0.012(5) 0.015(5) -0.010(5)
C2A 0.049(7) 0.053(7) 0.061(7) -0.008(5) 0.009(5) -0.007(5)
C1A 0.035(7) 0.057(9) 0.031(7) -0.016(7) -0.001(6) -0.010(6)
C28 0.039(3) 0.052(4) 0.021(3) -0.001(3) -0.002(2) 0.006(3)
C30 0.051(4) 0.043(3) 0.018(3) 0.003(2) 0.001(3) 0.012(3)

loop_
_atom_type_symbol
_atom_type_description
_atom_type_scat_dispersion_real
_atom_type_scat_dispersion_imag
_atom_type_scat_source
C C 0.0181 0.0091 'International Tables Vol C Tables 4.2.6.8 and 6.1.1.4'
H H 0.0000 0.0000 'International Tables Vol C Tables 4.2.6.8 and 6.1.1.4'
Br Br -0.6763 1.2805 'International Tables Vol C Tables 4.2.6.8 and 6.1.1.4'
O O 0.0492 0.0322 'International Tables Vol C Tables 4.2.6.8 and 6.1.1.4'

loop_
_exptl_crystal_face_index_h
_exptl_crystal_face_index_k
_exptl_crystal_face_index_l
_exptl_crystal_face_perp_dist
-3 -12 0 0.0197
2 12 0 0.0565
3 0 -10 0.0692
28 -1 0 0.0198
-29 0 0 0.0180
22 -8 -1 0.0257
-25 -5 -1 0.0222
22 7 2 0.0554
-19 9 2 0.0579
-4 -6 9 0.0706
-3 0 10 0.0843
25 0 -5 0.0442
15 10 0 0.0550
-20 -1 -7 0.0512
-17 8 -4 0.0650
20 -4 6 0.0536
21 0 7 0.0651

loop_
_geom_angle_atom_site_label_1
_geom_angle_atom_site_label_2
_geom_angle_atom_site_label_3
_geom_angle
_geom_angle_site_symmetry_1
_geom_angle_site_symmetry_3
_geom_angle_publ_flag
C55 O8 C73 115.1(4) . . ?
C42 O9 C51 115.5(4) . . ?
C33 O10 C51 117.9(4) . . ?
C64 O12 C72 115.5(4) . . ?
C44 O11 C72 116.9(4) . . ?
C80 O7 C73 118.0(4) . . ?
C49 O5 C85 115.4(4) . . ?
C85 O6 C74 117.2(4) . . ?
C92 O2 H2 109.5 . . ?
C94 O3 H3 109.5 . . ?
C32 C31 H31 118.2 . . ?
C36 C31 H31 118.2 . . ?
C36 C31 C32 123.6(4) . . ?
C31 C32 C57 121.7(4) . . ?
C55 C32 C31 117.4(4) . . ?
C55 C32 C57 120.8(4) . . ?
C93 O4 H4 109.5 . . ?
C26 O1 H1 109.5 . . ?
C39 C33 O10 121.4(4) . . ?
C39 C33 C45 121.8(5) . . ?
C45 C33 O10 116.7(4) . . ?
C37 C34 C61 124.8(5) . . ?
C37 C34 C66 117.9(5) . . ?
C66 C34 C61 117.3(5) . . ?
C64 C35 C50 120.4(4) . . ?
C64 C35 C67 117.3(5) . . ?
C67 C35 C50 122.1(4) . . ?
C31 C36 C42 117.3(4) . . ?
C31 C36 C52 122.3(4) . . ?
C42 C36 C52 120.3(4) . . ?
C48 C37 C34 175.1(6) . . ?
C54 C38 C60 122.6(5) . . ?
C54 C38 C74 117.3(5) . . ?
C74 C38 C60 120.1(5) . . ?
C33 C39 C46 117.8(5) . . ?
C33 C39 C52 119.4(5) . . ?
C46 C39 C52 122.8(4) . . ?
C53 C40 C41 122.8(5) . . ?
C53 C40 C76 118.8(5) . . ?
C76 C40 C41 118.3(5) . . ?
C40 C41 C101 109.4(5) . . ?
C99 C41 C40 110.8(5) . . ?
C99 C41 C101 109.3(5) . . ?
C99 C41 C107 109.3(5) . . ?
C107 C41 C40 108.6(5) . . ?
C107 C41 C101 109.4(5) . . ?
O9 C42 C36 120.8(4) . . ?
O9 C42 C59 117.7(4) . . ?
C36 C42 C59 121.5(4) . . ?
C53 C43 C65 118.3(5) . . ?
C53 C43 C77 123.4(5) . . ?
C65 C43 C77 118.3(5) . . ?
O11 C44 C45 117.0(4) . . ?
C47 C44 O11 121.1(5) . . ?
C47 C44 C45 121.8(5) . . ?
C33 C45 C44 118.6(5) . . ?
C33 C45 C62 120.1(5) . . ?
C44 C45 C62 121.3(5) . . ?
C39 C46 H46 118.6 . . ?
C39 C46 C47 122.7(5) . . ?
C47 C46 H46 118.6 . . ?
C44 C47 C46 117.4(5) . . ?
C44 C47 C50 119.9(5) . . ?
C46 C47 C50 122.6(5) . . ?
H12A C12 H12B 107.8 . . ?
C50 C12 H12A 109.0 . . ?
C50 C12 H12B 109.0 . . ?
C11 C12 H12A 109.0 . . ?
C11 C12 H12B 109.0 . . ?
C11 C12 C50 112.8(5) . . ?
C37 C48 C68 121.9(5) . . ?
C37 C48 C82 120.1(5) . . ?
C82 C48 C68 117.8(5) . . ?
O5 C49 C56 120.6(5) . . ?
O5 C49 C84 117.6(5) . . ?
C56 C49 C84 121.8(5) . . ?
H18A C18 H18B 108.0 . . ?
C52 C18 H18A 109.4 . . ?
C52 C18 H18B 109.4 . . ?
C17 C18 H18A 109.4 . . ?
C17 C18 H18B 109.4 . . ?
C17 C18 C52 111.3(4) . . ?
C35 C50 C12 112.5(4) . . ?
C35 C50 H50 107.1 . . ?
C47 C50 C35 108.1(4) . . ?
C47 C50 C12 114.4(4) . . ?
C47 C50 H50 107.1 . . ?
C12 C50 H50 107.1 . . ?
O9 C51 O10 112.5(4) . . ?
O9 C51 H51A 109.1 . . ?
O9 C51 H51B 109.1 . . ?
O10 C51 H51A 109.1 . . ?
O10 C51 H51B 109.1 . . ?
H51A C51 H51B 107.8 . . ?
C36 C52 C18 112.8(4) . . ?
C36 C52 H52 107.2 . . ?
C39 C52 C36 107.8(4) . . ?
C39 C52 C18 114.3(4) . . ?
C39 C52 H52 107.2 . . ?
C18 C52 H52 107.2 . . ?
C40 C53 C43 177.5(6) . . ?
C38 C54 H54 118.4 . . ?
C38 C54 C69 123.2(5) . . ?
C69 C54 H54 118.4 . . ?
O8 C55 C32 120.9(4) . . ?
O8 C55 C59 117.2(4) . . ?
C32 C55 C59 121.9(4) . . ?
C49 C56 C60 119.9(5) . . ?
C67 C56 C49 117.3(5) . . ?
C67 C56 C60 122.5(5) . . ?
C32 C57 H57 107.1 . . ?
C32 C57 C69 107.4(4) . . ?
C69 C57 H57 107.1 . . ?
C24 C57 C32 114.0(4) . . ?
C24 C57 H57 107.1 . . ?
C24 C57 C69 113.7(5) . . ?
C87 C58 C63 177.9(7) . . ?
C42 C59 C71 120.1(4) . . ?
C55 C59 C42 118.3(4) . . ?
C55 C59 C71 121.7(5) . . ?
C38 C60 H60 106.7 . . ?
C38 C60 C6 114.2(5) . . ?
C56 C60 C38 108.1(4) . . ?
C56 C60 H60 106.7 . . ?
C56 C60 C6 113.9(5) . . ?
C6 C60 H60 106.7 . . ?
C34 C61 C98 108.4(5) . . ?
C34 C61 C102 109.0(4) . . ?
C102 C61 C98 108.8(5) . . ?
C110 C61 C34 110.9(5) . . ?
C110 C61 C98 109.6(5) . . ?
C110 C61 C102 110.1(5) . . ?
C66 C62 C45 178.4(6) . . ?
C74 C63 C58 119.8(6) . . ?
C80 C63 C58 122.4(5) . . ?
C80 C63 C74 117.8(5) . . ?
O12 C64 C84 117.2(4) . . ?
C35 C64 O12 120.5(4) . . ?
C35 C64 C84 122.3(5) . . ?
C71 C65 C43 177.2(5) . . ?
C62 C66 C34 177.7(6) . . ?
C35 C67 H67 118.4 . . ?
C56 C67 C35 123.3(5) . . ?
C56 C67 H67 118.4 . . ?
C100 C68 C48 109.7(5) . . ?
C100 C68 C117 109.2(5) . . ?
C108 C68 C48 109.7(5) . . ?
C108 C68 C100 109.8(5) . . ?
C108 C68 C117 111.1(5) . . ?
C117 C68 C48 107.3(5) . . ?
C54 C69 C57 122.4(5) . . ?
C80 C69 C54 117.2(5) . . ?
C80 C69 C57 120.4(5) . . ?
C75 C70 C81 117.4(6) . . ?
C75 C70 C103 124.4(6) . . ?
C81 C70 C103 118.2(5) . . ?
C65 C71 C59 179.2(6) . . ?
O12 C72 O11 112.2(4) . . ?
O12 C72 H72A 109.2 . . ?
O12 C72 H72B 109.2 . . ?
O11 C72 H72A 109.2 . . ?
O11 C72 H72B 109.2 . . ?
H72A C72 H72B 107.9 . . ?
O8 C73 H73A 109.0 . . ?
O8 C73 H73B 109.0 . . ?
O7 C73 O8 112.8(4) . . ?
O7 C73 H73A 109.0 . . ?
O7 C73 H73B 109.0 . . ?
H73A C73 H73B 107.8 . . ?
C1B O1B H1BA 109.5 . . ?
O6 C74 C63 117.2(5) . . ?
C38 C74 O6 120.9(5) . . ?
C38 C74 C63 121.8(6) . . ?
C12 C11 H11A 109.0 . . ?
C12 C11 H11B 109.0 . . ?
C12 C11 C10 113.1(5) . . ?
H11A C11 H11B 107.8 . . ?
C10 C11 H11A 109.0 . . ?
C10 C11 H11B 109.0 . . ?
C70 C75 C30 179.0(8) . . ?
C90 C76 C40 177.6(7) . . ?
C43 C77 C106 107.7(4) . . ?
C43 C77 C115 108.4(4) . . ?
C97 C77 C43 110.6(5) . . ?
C97 C77 C106 109.4(5) . . ?
C97 C77 C115 110.8(5) . . ?
C106 C77 C115 109.9(5) . . ?
C79 C78 C95 121.2(6) . . ?
C79 C78 C96 121.3(6) . . ?
C95 C78 C96 117.5(6) . . ?
C83 C79 C78 174.1(7) . . ?
C18 C17 H17A 108.4 . . ?
C18 C17 H17B 108.4 . . ?
H17A C17 H17B 107.5 . . ?
C16 C17 C18 115.6(5) . . ?
C16 C17 H17A 108.4 . . ?
C16 C17 H17B 108.4 . . ?
C63 C80 O7 116.0(5) . . ?
C69 C80 O7 121.1(5) . . ?
C69 C80 C63 122.7(5) . . ?
C86 C81 C70 177.6(6) . . ?
C88 C82 C48 178.4(6) . . ?
C57 C24 H24A 109.1 . . ?
C57 C24 H24B 109.1 . . ?
C57 C24 C23 112.4(5) . . ?
H24A C24 H24B 107.9 . . ?
C23 C24 H24A 109.1 . . ?
C23 C24 H24B 109.1 . . ?
C79 C83 C87 118.2(6) . . ?
C79 C83 C91 124.3(6) . . ?
C87 C83 C91 117.5(6) . . ?
C49 C84 C86 120.2(5) . . ?
C64 C84 C49 117.9(5) . . ?
C64 C84 C86 121.7(5) . . ?
O5 C85 H85A 109.1 . . ?
O5 C85 H85B 109.1 . . ?
O6 C85 O5 112.7(5) . . ?
O6 C85 H85A 109.1 . . ?
O6 C85 H85B 109.1 . . ?
H85A C85 H85B 107.8 . . ?
C81 C86 C84 175.0(6) . . ?
H22A C22 H22B 107.7 . . ?
C23 C22 H22A 108.9 . . ?
C23 C22 H22B 108.9 . . ?
C23 C22 C21 113.4(6) . . ?
C21 C22 H22A 108.9 . . ?
C21 C22 H22B 108.9 . . ?
C58 C87 C83 177.4(7) . . ?
C82 C88 C92 176.9(7) . . ?
C95 C89 C93 177.7(7) . . ?
C17 C16 H16A 109.2 . . ?
C17 C16 H16B 109.2 . . ?
C17 C16 C15 111.9(5) . . ?
H16A C16 H16B 107.9 . . ?
C15 C16 H16A 109.2 . . ?
C15 C16 H16B 109.2 . . ?
C76 C90 C94 177.3(7) . . ?
C109 C91 C83 110.6(6) . . ?
C109 C91 C112 110.9(5) . . ?
C112 C91 C83 106.8(5) . . ?
C124 C91 C83 108.8(5) . . ?
C124 C91 C109 110.2(6) . . ?
C124 C91 C112 109.5(6) . . ?
O2 C92 C88 109.7(5) . . ?
O2 C92 C116 107.9(5) . . ?
O2 C92 C122 108.5(6) . . ?
C88 C92 C116 109.9(5) . . ?
C88 C92 C122 110.0(5) . . ?
C122 C92 C116 110.9(6) . . ?
O4 C93 C89 108.8(6) . . ?
O4 C93 C121 106.3(5) . . ?
O4 C93 C127 108.9(7) . . ?
C89 C93 C121 108.6(6) . . ?
C89 C93 C127 110.6(5) . . ?
C121 C93 C127 113.5(7) . . ?
O3 C94 C90 110.3(5) . . ?
O3 C94 C120 110.1(6) . . ?
O3 C94 C125 106.8(6) . . ?
C90 C94 C120 108.5(6) . . ?
C90 C94 C125 109.3(5) . . ?
C125 C94 C120 111.9(7) . . ?
C89 C95 C78 176.0(6) . . ?
C78 C96 C113 108.5(5) . . ?
C78 C96 C123 108.1(5) . . ?
C118 C96 C78 110.3(6) . . ?
C118 C96 C113 109.2(5) . . ?
C118 C96 C123 108.4(5) . . ?
C123 C96 C113 112.3(6) . . ?
C77 C97 H97A 109.5 . . ?
C77 C97 H97B 109.5 . . ?
C77 C97 H97C 109.5 . . ?
H97A C97 H97B 109.5 . . ?
H97A C97 H97C 109.5 . . ?
H97B C97 H97C 109.5 . . ?
C28 C29 C30 177.0(8) . . ?
C11 C10 H10A 108.7 . . ?
C11 C10 H10B 108.7 . . ?
H10A C10 H10B 107.6 . . ?
C9 C10 C11 114.3(6) . . ?
C9 C10 H10A 108.7 . . ?
C9 C10 H10B 108.7 . . ?
C16 C15 H15A 108.5 . . ?
C16 C15 H15B 108.5 . . ?
H15A C15 H15B 107.5 . . ?
C14 C15 C16 115.1(6) . . ?
C14 C15 H15A 108.5 . . ?
C14 C15 H15B 108.5 . . ?
C61 C98 H98A 109.5 . . ?
C61 C98 H98B 109.5 . . ?
C61 C98 H98C 109.5 . . ?
H98A C98 H98B 109.5 . . ?
H98A C98 H98C 109.5 . . ?
H98B C98 H98C 109.5 . . ?
C41 C99 H99A 109.5 . . ?
C41 C99 H99B 109.5 . . ?
C41 C99 H99C 109.5 . . ?
H99A C99 H99B 109.5 . . ?
H99A C99 H99C 109.5 . . ?
H99B C99 H99C 109.5 . . ?
C68 C100 H10C 109.5 . . ?
C68 C100 H10D 109.5 . . ?
C68 C100 H10E 109.5 . . ?
H10C C100 H10D 109.5 . . ?
H10C C100 H10E 109.5 . . ?
H10D C100 H10E 109.5 . . ?
C24 C23 H23A 108.9 . . ?
C24 C23 H23B 108.9 . . ?
C22 C23 C24 113.3(5) . . ?
C22 C23 H23A 108.9 . . ?
C22 C23 H23B 108.9 . . ?
H23A C23 H23B 107.7 . . ?
C41 C101 H10F 109.5 . . ?
C41 C101 H10G 109.5 . . ?
C41 C101 H10H 109.5 . . ?
H10F C101 H10G 109.5 . . ?
H10F C101 H10H 109.5 . . ?
H10G C101 H10H 109.5 . . ?
C61 C102 H10I 109.5 . . ?
C61 C102 H10J 109.5 . . ?
C61 C102 H10K 109.5 . . ?
H10I C102 H10J 109.5 . . ?
H10I C102 H10K 109.5 . . ?
H10J C102 H10K 109.5 . . ?
C105 C103 C70 108.1(5) . . ?
C105 C103 C119 109.8(6) . . ?
C111 C103 C70 108.9(6) . . ?
C111 C103 C105 110.1(5) . . ?
C111 C103 C119 110.8(6) . . ?
C119 C103 C70 109.1(5) . . ?
C60 C6 H6AA 107.3 . . ?
C60 C6 H6AB 107.3 . . ?
C60 C6 H6BC 111.0 . . ?
C60 C6 H6BD 111.0 . . ?
C60 C6 C5A 103.9(9) . . ?
H6AA C6 H6AB 106.9 . . ?
H6BC C6 H6BD 109.0 . . ?
C5 C6 C60 120.0(8) . . ?
C5 C6 H6AA 107.3 . . ?
C5 C6 H6AB 107.3 . . ?
C5A C6 H6BC 111.0 . . ?
C5A C6 H6BD 111.0 . . ?
C126 C104 C114 109.0(6) . . ?
C126 C104 C128 110.4(7) . . ?
C126 C104 C30 111.2(6) . . ?
C128 C104 C114 109.1(6) . . ?
C30 C104 C114 107.4(6) . . ?
C30 C104 C128 109.7(6) . . ?
C103 C105 H10L 109.5 . . ?
C103 C105 H10M 109.5 . . ?
C103 C105 H10N 109.5 . . ?
H10L C105 H10M 109.5 . . ?
H10L C105 H10N 109.5 . . ?
H10M C105 H10N 109.5 . . ?
C77 C106 H10O 109.5 . . ?
C77 C106 H10P 109.5 . . ?
C77 C106 H10Q 109.5 . . ?
H10O C106 H10P 109.5 . . ?
H10O C106 H10Q 109.5 . . ?
H10P C106 H10Q 109.5 . . ?
C10 C9 H9A 108.8 . . ?
C10 C9 H9B 108.8 . . ?
H9A C9 H9B 107.7 . . ?
C8 C9 C10 113.8(7) . . ?
C8 C9 H9A 108.8 . . ?
C8 C9 H9B 108.8 . . ?
C22 C21 H21A 108.5 . . ?
C22 C21 H21B 108.5 . . ?
H21A C21 H21B 107.5 . . ?
C20 C21 C22 114.9(6) . . ?
C20 C21 H21A 108.5 . . ?
C20 C21 H21B 108.5 . . ?
C41 C107 H10R 109.5 . . ?
C41 C107 H10S 109.5 . . ?
C41 C107 H10T 109.5 . . ?
H10R C107 H10S 109.5 . . ?
H10R C107 H10T 109.5 . . ?
H10S C107 H10T 109.5 . . ?
C68 C108 H10U 109.5 . . ?
C68 C108 H10V 109.5 . . ?
C68 C108 H10W 109.5 . . ?
H10U C108 H10V 109.5 . . ?
H10U C108 H10W 109.5 . . ?
H10V C108 H10W 109.5 . . ?
O1 C26 C25 106.4(6) . . ?
O1 C26 C27 109.7(7) . . ?
O1 C26 C28 107.8(6) . . ?
C27 C26 C25 111.2(8) . . ?
C28 C26 C25 113.2(7) . . ?
C28 C26 C27 108.5(6) . . ?
C91 C109 H10X 109.5 . . ?
C91 C109 H10Y 109.5 . . ?
C91 C109 H 109.5 . . ?
H10X C109 H10Y 109.5 . . ?
H10X C109 H 109.5 . . ?
H10Y C109 H 109.5 . . ?
C61 C110 H11C 109.5 . . ?
C61 C110 H11D 109.5 . . ?
C61 C110 H11E 109.5 . . ?
H11C C110 H11D 109.5 . . ?
H11C C110 H11E 109.5 . . ?
H11D C110 H11E 109.5 . . ?
C103 C111 H11F 109.5 . . ?
C103 C111 H11G 109.5 . . ?
C103 C111 H11H 109.5 . . ?
H11F C111 H11G 109.5 . . ?
H11F C111 H11H 109.5 . . ?
H11G C111 H11H 109.5 . . ?
C91 C112 H11I 109.5 . . ?
C91 C112 H11J 109.5 . . ?
C91 C112 H11K 109.5 . . ?
H11I C112 H11J 109.5 . . ?
H11I C112 H11K 109.5 . . ?
H11J C112 H11K 109.5 . . ?
C96 C113 H11L 109.5 . . ?
C96 C113 H11M 109.5 . . ?
C96 C113 H11N 109.5 . . ?
H11L C113 H11M 109.5 . . ?
H11L C113 H11N 109.5 . . ?
H11M C113 H11N 109.5 . . ?
C104 C114 H11O 109.5 . . ?
C104 C114 H11P 109.5 . . ?
C104 C114 H11Q 109.5 . . ?
H11O C114 H11P 109.5 . . ?
H11O C114 H11Q 109.5 . . ?
H11P C114 H11Q 109.5 . . ?
C77 C115 H11R 109.5 . . ?
C77 C115 H11S 109.5 . . ?
C77 C115 H11T 109.5 . . ?
H11R C115 H11S 109.5 . . ?
H11R C115 H11T 109.5 . . ?
H11S C115 H11T 109.5 . . ?
C92 C116 H11U 109.5 . . ?
C92 C116 H11V 109.5 . . ?
C92 C116 H11W 109.5 . . ?
H11U C116 H11V 109.5 . . ?
H11U C116 H11W 109.5 . . ?
H11V C116 H11W 109.5 . . ?
C68 C117 H11X 109.5 . . ?
C68 C117 H11Y 109.5 . . ?
C68 C117 HA 109.5 . . ?
H11X C117 H11Y 109.5 . . ?
H11X C117 HA 109.5 . . ?
H11Y C117 HA 109.5 . . ?
C96 C118 H11Z 109.5 . . ?
C96 C118 HB 109.5 . . ?
C96 C118 HC 109.5 . . ?
H11Z C118 HB 109.5 . . ?
H11Z C118 HC 109.5 . . ?
HB C118 HC 109.5 . . ?
C103 C119 H11 109.5 . . ?
C103 C119 HD 109.5 . . ?
C103 C119 HE 109.5 . . ?
H11 C119 HD 109.5 . . ?
H11 C119 HE 109.5 . . ?
HD C119 HE 109.5 . . ?
C94 C120 H12C 109.5 . . ?
C94 C120 H12D 109.5 . . ?
C94 C120 H12E 109.5 . . ?
H12C C120 H12D 109.5 . . ?
H12C C120 H12E 109.5 . . ?
H12D C120 H12E 109.5 . . ?
C21 C20 H20A 108.6 . . ?
C21 C20 H20B 108.6 . . ?
H20A C20 H20B 107.6 . . ?
C19 C20 C21 114.7(8) . . ?
C19 C20 H20A 108.6 . . ?
C19 C20 H20B 108.6 . . ?
C93 C121 H12F 109.5 . . ?
C93 C121 H12G 109.5 . . ?
C93 C121 H12H 109.5 . . ?
H12F C121 H12G 109.5 . . ?
H12F C121 H12H 109.5 . . ?
H12G C121 H12H 109.5 . . ?
C92 C122 H12I 109.5 . . ?
C92 C122 H12J 109.5 . . ?
C92 C122 H12K 109.5 . . ?
H12I C122 H12J 109.5 . . ?
H12I C122 H12K 109.5 . . ?
H12J C122 H12K 109.5 . . ?
C96 C123 H12L 109.5 . . ?
C96 C123 H12M 109.5 . . ?
C96 C123 H12N 109.5 . . ?
H12L C123 H12M 109.5 . . ?
H12L C123 H12N 109.5 . . ?
H12M C123 H12N 109.5 . . ?
C91 C124 H12O 109.5 . . ?
C91 C124 H12P 109.5 . . ?
C91 C124 H12Q 109.5 . . ?
H12O C124 H12P 109.5 . . ?
H12O C124 H12Q 109.5 . . ?
H12P C124 H12Q 109.5 . . ?
C94 C125 H12R 109.5 . . ?
C94 C125 H12S 109.5 . . ?
C94 C125 H12T 109.5 . . ?
H12R C125 H12S 109.5 . . ?
H12R C125 H12T 109.5 . . ?
H12S C125 H12T 109.5 . . ?
C104 C126 H12U 109.5 . . ?
C104 C126 H12V 109.5 . . ?
C104 C126 H12W 109.5 . . ?
H12U C126 H12V 109.5 . . ?
H12U C126 H12W 109.5 . . ?
H12V C126 H12W 109.5 . . ?
C15 C14 H14A 109.1 . . ?
C15 C14 H14B 109.1 . . ?
C15 C14 C13 112.7(7) . . ?
H14A C14 H14B 107.8 . . ?
C13 C14 H14A 109.1 . . ?
C13 C14 H14B 109.1 . . ?
C93 C127 H12X 109.5 . . ?
C93 C127 H12Y 109.5 . . ?
C93 C127 HF 109.5 . . ?
H12X C127 H12Y 109.5 . . ?
H12X C127 HF 109.5 . . ?
H12Y C127 HF 109.5 . . ?
C104 C128 H12Z 109.5 . . ?
C104 C128 HG 109.5 . . ?
C104 C128 HH 109.5 . . ?
H12Z C128 HG 109.5 . . ?
H12Z C128 HH 109.5 . . ?
HG C128 HH 109.5 . . ?
O1B C1B H1BB 109.4 . . ?
O1B C1B H1BC 109.4 . . ?
O1B C1B H1BD 109.2 . . ?
O1B C1B H1BE 109.2 . . ?
O1B C1B C2B 111.1(7) . . ?
O1B C1B C2C 111.9(7) . . ?
H1BB C1B H1BC 108.0 . . ?
H1BD C1B H1BE 107.9 . . ?
C2B C1B H1BB 109.4 . . ?
C2B C1B H1BC 109.4 . . ?
C2C C1B H1BD 109.2 . . ?
C2C C1B H1BE 109.2 . . ?
C14 C13 H13A 109.5 . . ?
C14 C13 H13B 109.5 . . ?
C14 C13 H13C 109.5 . . ?
H13A C13 H13B 109.5 . . ?
H13A C13 H13C 109.5 . . ?
H13B C13 H13C 109.5 . . ?
C26 C25 H25A 109.5 . . ?
C26 C25 H25B 109.5 . . ?
C26 C25 H25C 109.5 . . ?
H25A C25 H25B 109.5 . . ?
H25A C25 H25C 109.5 . . ?
H25B C25 H25C 109.5 . . ?
C20 C19 H19A 109.5 . . ?
C20 C19 H19B 109.5 . . ?
C20 C19 H19C 109.5 . . ?
H19A C19 H19B 109.5 . . ?
H19A C19 H19C 109.5 . . ?
H19B C19 H19C 109.5 . . ?
C6 C5 H5A 110.4 . . ?
C6 C5 H5B 110.4 . . ?
C6 C5 C4 106.7(9) . . ?
H5A C5 H5B 108.6 . . ?
C4 C5 H5A 110.4 . . ?
C4 C5 H5B 110.4 . . ?
C9 C8 H8A 109.7 . . ?
C9 C8 H8B 109.7 . . ?
C9 C8 C7 109.9(10) . . ?
H8A C8 H8B 108.2 . . ?
C7 C8 H8A 109.7 . . ?
C7 C8 H8B 109.7 . . ?
C26 C27 H27A 109.5 . . ?
C26 C27 H27B 109.5 . . ?
C26 C27 H27C 109.5 . . ?
H27A C27 H27B 109.5 . . ?
H27A C27 H27C 109.5 . . ?
H27B C27 H27C 109.5 . . ?
H4BA C4B H4BB 109.5 . . ?
H4BA C4B H4BC 109.5 . . ?
H4BB C4B H4BC 109.5 . . ?
C3B C4B H4BA 109.5 . . ?
C3B C4B H4BB 109.5 . . ?
C3B C4B H4BC 109.5 . . ?
Br1B C2B H2BA 112.1 . . ?
C1B C2B Br1B 103.2(6) . . ?
C1B C2B H2BA 112.1 . . ?
C3B C2B Br1B 107.1(7) . . ?
C3B C2B C1B 109.8(8) . . ?
C3B C2B H2BA 112.1 . . ?
H1A C1 H1B 109.5 . . ?
H1A C1 H1C 109.5 . . ?
H1B C1 H1C 109.5 . . ?
C2 C1 H1A 109.5 . . ?
C2 C1 H1B 109.5 . . ?
C2 C1 H1C 109.5 . . ?
C1 C2 H2A 108.7 . . ?
C1 C2 H2B 108.7 . . ?
H2A C2 H2B 107.6 . . ?
C3 C2 C1 114.0(13) . . ?
C3 C2 H2A 108.7 . . ?
C3 C2 H2B 108.7 . . ?
C5 C4 H4A 108.3 . . ?
C5 C4 H4B 108.3 . . ?
C5 C4 C3 116.1(11) . . ?
H4A C4 H4B 107.4 . . ?
C3 C4 H4A 108.3 . . ?
C3 C4 H4B 108.3 . . ?
Br2B C3B H3BA 107.3 . . ?
C4B C3B Br2B 117.4(8) . . ?
C4B C3B C2B 109.4(10) . . ?
C4B C3B H3BA 107.3 . . ?
C2B C3B Br2B 107.8(6) . . ?
C2B C3B H3BA 107.3 . . ?
C8 C7 H7A 109.5 . . ?
C8 C7 H7B 109.5 . . ?
C8 C7 H7C 109.5 . . ?
H7A C7 H7B 109.5 . . ?
H7A C7 H7C 109.5 . . ?
H7B C7 H7C 109.5 . . ?
C2 C3 C4 114.0(12) . . ?
C2 C3 H3A 108.8 . . ?
C2 C3 H3B 108.8 . . ?
C4 C3 H3A 108.8 . . ?
C4 C3 H3B 108.8 . . ?
H3A C3 H3B 107.7 . . ?
H4CA C4C H4CB 109.5 . . ?
H4CA C4C H4CC 109.5 . . ?
H4CB C4C H4CC 109.5 . . ?
C3C C4C H4CA 109.5 . . ?
C3C C4C H4CB 109.5 . . ?
C3C C4C H4CC 109.5 . . ?
Br2B C3C H3C 107.0 . . ?
C4C C3C Br2B 123.4(10) . . ?
C4C C3C H3C 107.0 . . ?
C4C C3C C2C 103.8(13) . . ?
C2C C3C Br2B 107.6(9) . . ?
C2C C3C H3C 107.0 . . ?
Br1B C2C H2C 112.0 . . ?
C1B C2C Br1B 102.1(7) . . ?
C1B C2C H2C 112.0 . . ?
C3C C2C Br1B 107.4(10) . . ?
C3C C2C C1B 110.8(12) . . ?
C3C C2C H2C 112.0 . . ?
C6 C5A H5AA 108.8 . . ?
C6 C5A H5AB 108.8 . . ?
H5AA C5A H5AB 107.7 . . ?
C4A C5A C6 113.7(15) . . ?
C4A C5A H5AA 108.8 . . ?
C4A C5A H5AB 108.8 . . ?
C5A C4A H4AA 108.0 . . ?
C5A C4A H4AB 108.0 . . ?
H4AA C4A H4AB 107.3 . . ?
C3A C4A C5A 117.1(16) . . ?
C3A C4A H4AA 108.0 . . ?
C3A C4A H4AB 108.0 . . ?
C4A C3A H3AA 107.9 . . ?
C4A C3A H3AB 107.9 . . ?
C4A C3A C2A 117.8(15) . . ?
H3AA C3A H3AB 107.2 . . ?
C2A C3A H3AA 107.9 . . ?
C2A C3A H3AB 107.9 . . ?
C3A C2A H2AA 109.0 . . ?
C3A C2A H2AB 109.0 . . ?
C3A C2A C1A 112.9(15) . . ?
H2AA C2A H2AB 107.8 . . ?
C1A C2A H2AA 109.0 . . ?
C1A C2A H2AB 109.0 . . ?
C2A C1A H1AA 109.5 . . ?
C2A C1A H1AB 109.5 . . ?
C2A C1A H1AC 109.5 . . ?
H1AA C1A H1AB 109.5 . . ?
H1AA C1A H1AC 109.5 . . ?
H1AB C1A H1AC 109.5 . . ?
C29 C28 C26 173.3(8) . . ?
C75 C30 C29 117.0(6) . . ?
C75 C30 C104 122.9(6) . . ?
C29 C30 C104 120.1(6) . . ?

loop_
_geom_bond_atom_site_label_1
_geom_bond_atom_site_label_2
_geom_bond_distance
_geom_bond_site_symmetry_2
_geom_bond_publ_flag
Br1B C2B 2.006(10) . ?
Br1B C2C 2.017(13) . ?
Br2B C3B 2.005(10) . ?
Br2B C3C 1.982(12) . ?
O8 C55 1.392(6) . ?
O8 C73 1.415(7) . ?
O9 C42 1.387(6) . ?
O9 C51 1.406(6) . ?
O10 C33 1.396(6) . ?
O10 C51 1.422(6) . ?
O12 C64 1.395(6) . ?
O12 C72 1.412(7) . ?
O11 C44 1.385(6) . ?
O11 C72 1.427(6) . ?
O7 C73 1.406(7) . ?
O7 C80 1.395(7) . ?
O5 C49 1.388(6) . ?
O5 C85 1.420(7) . ?
O6 C74 1.399(7) . ?
O6 C85 1.398(8) . ?
O2 H2 0.8200 . ?
O2 C92 1.429(8) . ?
O3 H3 0.8200 . ?
O3 C94 1.401(8) . ?
C31 H31 0.9300 . ?
C31 C32 1.394(7) . ?
C31 C36 1.387(7) . ?
C32 C55 1.393(7) . ?
C32 C57 1.523(7) . ?
O4 H4 0.8200 . ?
O4 C93 1.444(8) . ?
O1 H1 0.8200 . ?
O1 C26 1.387(10) . ?
C33 C39 1.390(7) . ?
C33 C45 1.395(7) . ?
C34 C37 1.330(8) . ?
C34 C61 1.523(8) . ?
C34 C66 1.439(7) . ?
C35 C50 1.523(7) . ?
C35 C64 1.383(7) . ?
C35 C67 1.402(7) . ?
C36 C42 1.396(7) . ?
C36 C52 1.526(7) . ?
C37 C48 1.294(8) . ?
C38 C54 1.390(8) . ?
C38 C60 1.520(8) . ?
C38 C74 1.391(8) . ?
C39 C46 1.394(7) . ?
C39 C52 1.514(7) . ?
C40 C41 1.528(8) . ?
C40 C53 1.312(8) . ?
C40 C76 1.443(8) . ?
C41 C99 1.516(8) . ?
C41 C101 1.531(9) . ?
C41 C107 1.526(9) . ?
C42 C59 1.414(7) . ?
C43 C53 1.323(8) . ?
C43 C65 1.434(7) . ?
C43 C77 1.528(7) . ?
C44 C45 1.407(8) . ?
C44 C47 1.385(7) . ?
C45 C62 1.427(7) . ?
C46 H46 0.9300 . ?
C46 C47 1.410(7) . ?
C47 C50 1.509(7) . ?
C12 H12A 0.9700 . ?
C12 H12B 0.9700 . ?
C12 C50 1.546(8) . ?
C12 C11 1.512(8) . ?
C48 C68 1.545(8) . ?
C48 C82 1.437(8) . ?
C49 C56 1.398(9) . ?
C49 C84 1.406(8) . ?
C18 H18A 0.9700 . ?
C18 H18B 0.9700 . ?
C18 C52 1.539(7) . ?
C18 C17 1.527(7) . ?
C50 H50 0.9800 . ?
C51 H51A 0.9700 . ?
C51 H51B 0.9700 . ?
C52 H52 0.9800 . ?
C54 H54 0.9300 . ?
C54 C69 1.403(8) . ?
C55 C59 1.394(7) . ?
C56 C60 1.520(7) . ?
C56 C67 1.381(7) . ?
C57 H57 0.9800 . ?
C57 C69 1.527(8) . ?
C57 C24 1.520(8) . ?
C58 C63 1.419(8) . ?
C58 C87 1.205(9) . ?
C59 C71 1.425(7) . ?
C60 H60 0.9800 . ?
C60 C6 1.534(9) . ?
C61 C98 1.549(8) . ?
C61 C102 1.543(8) . ?
C61 C110 1.520(8) . ?
C62 C66 1.208(8) . ?
C63 C74 1.410(8) . ?
C63 C80 1.394(9) . ?
C64 C84 1.396(7) . ?
C65 C71 1.212(7) . ?
C67 H67 0.9300 . ?
C68 C100 1.525(8) . ?
C68 C108 1.526(8) . ?
C68 C117 1.529(8) . ?
C69 C80 1.374(8) . ?
C70 C75 1.304(9) . ?
C70 C81 1.437(8) . ?
C70 C103 1.535(9) . ?
C72 H72A 0.9700 . ?
C72 H72B 0.9700 . ?
C73 H73A 0.9700 . ?
C73 H73B 0.9700 . ?
O1B H1BA 0.8200 . ?
O1B C1B 1.424(9) . ?
C11 H11A 0.9700 . ?
C11 H11B 0.9700 . ?
C11 C10 1.537(9) . ?
C75 C30 1.332(9) . ?
C76 C90 1.197(9) . ?
C77 C97 1.528(9) . ?
C77 C106 1.536(8) . ?
C77 C115 1.538(8) . ?
C78 C79 1.318(10) . ?
C78 C95 1.447(9) . ?
C78 C96 1.537(8) . ?
C79 C83 1.302(10) . ?
C17 H17A 0.9700 . ?
C17 H17B 0.9700 . ?
C17 C16 1.517(8) . ?
C81 C86 1.199(8) . ?
C82 C88 1.202(8) . ?
C24 H24A 0.9700 . ?
C24 H24B 0.9700 . ?
C24 C23 1.541(9) . ?
C83 C87 1.427(9) . ?
C83 C91 1.546(9) . ?
C84 C86 1.420(8) . ?
C85 H85A 0.9700 . ?
C85 H85B 0.9700 . ?
C22 H22A 0.9700 . ?
C22 H22B 0.9700 . ?
C22 C23 1.518(9) . ?
C22 C21 1.538(9) . ?
C88 C92 1.486(8) . ?
C89 C93 1.474(9) . ?
C89 C95 1.210(9) . ?
C16 H16A 0.9700 . ?
C16 H16B 0.9700 . ?
C16 C15 1.525(9) . ?
C90 C94 1.477(8) . ?
C91 C109 1.531(10) . ?
C91 C112 1.539(10) . ?
C91 C124 1.531(9) . ?
C92 C116 1.541(9) . ?
C92 C122 1.517(10) . ?
C93 C121 1.514(9) . ?
C93 C127 1.525(11) . ?
C94 C120 1.550(10) . ?
C94 C125 1.514(10) . ?
C96 C113 1.541(9) . ?
C96 C118 1.525(9) . ?
C96 C123 1.537(9) . ?
C97 H97A 0.9600 . ?
C97 H97B 0.9600 . ?
C97 H97C 0.9600 . ?
C29 C28 1.208(10) . ?
C29 C30 1.417(9) . ?
C10 H10A 0.9700 . ?
C10 H10B 0.9700 . ?
C10 C9 1.519(10) . ?
C15 H15A 0.9700 . ?
C15 H15B 0.9700 . ?
C15 C14 1.519(9) . ?
C98 H98A 0.9600 . ?
C98 H98B 0.9600 . ?
C98 H98C 0.9600 . ?
C99 H99A 0.9600 . ?
C99 H99B 0.9600 . ?
C99 H99C 0.9600 . ?
C100 H10C 0.9600 . ?
C100 H10D 0.9600 . ?
C100 H10E 0.9600 . ?
C23 H23A 0.9700 . ?
C23 H23B 0.9700 . ?
C101 H10F 0.9600 . ?
C101 H10G 0.9600 . ?
C101 H10H 0.9600 . ?
C102 H10I 0.9600 . ?
C102 H10J 0.9600 . ?
C102 H10K 0.9600 . ?
C103 C105 1.534(9) . ?
C103 C111 1.512(9) . ?
C103 C119 1.534(9) . ?
C6 H6AA 0.9700 . ?
C6 H6AB 0.9700 . ?
C6 H6BC 0.9700 . ?
C6 H6BD 0.9700 . ?
C6 C5 1.515(12) . ?
C6 C5A 1.569(17) . ?
C104 C114 1.554(10) . ?
C104 C126 1.521(11) . ?
C104 C128 1.531(11) . ?
C104 C30 1.529(9) . ?
C105 H10L 0.9600 . ?
C105 H10M 0.9600 . ?
C105 H10N 0.9600 . ?
C106 H10O 0.9600 . ?
C106 H10P 0.9600 . ?
C106 H10Q 0.9600 . ?
C9 H9A 0.9700 . ?
C9 H9B 0.9700 . ?
C9 C8 1.503(13) . ?
C21 H21A 0.9700 . ?
C21 H21B 0.9700 . ?
C21 C20 1.516(10) . ?
C107 H10R 0.9600 . ?
C107 H10S 0.9600 . ?
C107 H10T 0.9600 . ?
C108 H10U 0.9600 . ?
C108 H10V 0.9600 . ?
C108 H10W 0.9600 . ?
C26 C25 1.502(10) . ?
C26 C27 1.499(10) . ?
C26 C28 1.462(9) . ?
C109 H10X 0.9600 . ?
C109 H10Y 0.9600 . ?
C109 H 0.9600 . ?
C110 H11C 0.9600 . ?
C110 H11D 0.9600 . ?
C110 H11E 0.9600 . ?
C111 H11F 0.9600 . ?
C111 H11G 0.9600 . ?
C111 H11H 0.9600 . ?
C112 H11I 0.9600 . ?
C112 H11J 0.9600 . ?
C112 H11K 0.9600 . ?
C113 H11L 0.9600 . ?
C113 H11M 0.9600 . ?
C113 H11N 0.9600 . ?
C114 H11O 0.9600 . ?
C114 H11P 0.9600 . ?
C114 H11Q 0.9600 . ?
C115 H11R 0.9600 . ?
C115 H11S 0.9600 . ?
C115 H11T 0.9600 . ?
C116 H11U 0.9600 . ?
C116 H11V 0.9600 . ?
C116 H11W 0.9600 . ?
C117 H11X 0.9600 . ?
C117 H11Y 0.9600 . ?
C117 HA 0.9600 . ?
C118 H11Z 0.9600 . ?
C118 HB 0.9600 . ?
C118 HC 0.9600 . ?
C119 H11 0.9600 . ?
C119 HD 0.9600 . ?
C119 HE 0.9600 . ?
C120 H12C 0.9600 . ?
C120 H12D 0.9600 . ?
C120 H12E 0.9600 . ?
C20 H20A 0.9700 . ?
C20 H20B 0.9700 . ?
C20 C19 1.491(12) . ?
C121 H12F 0.9600 . ?
C121 H12G 0.9600 . ?
C121 H12H 0.9600 . ?
C122 H12I 0.9600 . ?
C122 H12J 0.9600 . ?
C122 H12K 0.9600 . ?
C123 H12L 0.9600 . ?
C123 H12M 0.9600 . ?
C123 H12N 0.9600 . ?
C124 H12O 0.9600 . ?
C124 H12P 0.9600 . ?
C124 H12Q 0.9600 . ?
C125 H12R 0.9600 . ?
C125 H12S 0.9600 . ?
C125 H12T 0.9600 . ?
C126 H12U 0.9600 . ?
C126 H12V 0.9600 . ?
C126 H12W 0.9600 . ?
C14 H14A 0.9700 . ?
C14 H14B 0.9700 . ?
C14 C13 1.523(10) . ?
C127 H12X 0.9600 . ?
C127 H12Y 0.9600 . ?
C127 HF 0.9600 . ?
C128 H12Z 0.9600 . ?
C128 HG 0.9600 . ?
C128 HH 0.9600 . ?
C1B H1BB 0.9700 . ?
C1B H1BC 0.9700 . ?
C1B H1BD 0.9700 . ?
C1B H1BE 0.9700 . ?
C1B C2B 1.545(12) . ?
C1B C2C 1.561(15) . ?
C13 H13A 0.9600 . ?
C13 H13B 0.9600 . ?
C13 H13C 0.9600 . ?
C25 H25A 0.9600 . ?
C25 H25B 0.9600 . ?
C25 H25C 0.9600 . ?
C19 H19A 0.9600 . ?
C19 H19B 0.9600 . ?
C19 H19C 0.9600 . ?
C5 H5A 0.9700 . ?
C5 H5B 0.9700 . ?
C5 C4 1.518(14) . ?
C8 H8A 0.9700 . ?
C8 H8B 0.9700 . ?
C8 C7 1.548(15) . ?
C27 H27A 0.9600 . ?
C27 H27B 0.9600 . ?
C27 H27C 0.9600 . ?
C4B H4BA 0.9600 . ?
C4B H4BB 0.9600 . ?
C4B H4BC 0.9600 . ?
C4B C3B 1.511(12) . ?
C2B H2BA 0.9800 . ?
C2B C3B 1.530(14) . ?
C1 H1A 0.9600 . ?
C1 H1B 0.9600 . ?
C1 H1C 0.9600 . ?
C1 C2 1.525(15) . ?
C2 H2A 0.9700 . ?
C2 H2B 0.9700 . ?
C2 C3 1.508(16) . ?
C4 H4A 0.9700 . ?
C4 H4B 0.9700 . ?
C4 C3 1.523(13) . ?
C3B H3BA 0.9800 . ?
C7 H7A 0.9600 . ?
C7 H7B 0.9600 . ?
C7 H7C 0.9600 . ?
C3 H3A 0.9700 . ?
C3 H3B 0.9700 . ?
C4C H4CA 0.9600 . ?
C4C H4CB 0.9600 . ?
C4C H4CC 0.9600 . ?
C4C C3C 1.490(14) . ?
C3C H3C 0.9800 . ?
C3C C2C 1.528(19) . ?
C2C H2C 0.9800 . ?
C5A H5AA 0.9700 . ?
C5A H5AB 0.9700 . ?
C5A C4A 1.511(17) . ?
C4A H4AA 0.9700 . ?
C4A H4AB 0.9700 . ?
C4A C3A 1.506(15) . ?
C3A H3AA 0.9700 . ?
C3A H3AB 0.9700 . ?
C3A C2A 1.509(17) . ?
C2A H2AA 0.9700 . ?
C2A H2AB 0.9700 . ?
C2A C1A 1.541(16) . ?
C1A H1AA 0.9600 . ?
C1A H1AB 0.9600 . ?
C1A H1AC 0.9600 . ?

loop_
_exptl_oxdiff_crystal_face_indexfrac_h
_exptl_oxdiff_crystal_face_indexfrac_k
_exptl_oxdiff_crystal_face_indexfrac_l
_exptl_oxdiff_crystal_face_x
_exptl_oxdiff_crystal_face_y
_exptl_oxdiff_crystal_face_z
-2.9903 -11.9924 -0.0094 0.0360 -0.2544 0.9579
1.9901 11.9926 0.0097 -0.0011 0.2526 -0.9559
2.9973 0.0020 -10.0040 -0.0704 0.9581 0.2480
28.0054 -1.0062 -0.0093 -0.9842 0.0295 0.0232
-29.0047 0.0070 0.0087 1.0134 -0.0521 0.0581
22.0101 -8.0004 -1.0138 -0.8112 -0.0312 0.6159
-25.0001 -4.9908 -0.9971 0.8484 -0.0534 0.4721
21.9982 6.9901 2.0000 -0.7355 -0.0058 -0.6502
-19.0101 8.9989 2.0140 0.7087 -0.0379 -0.7266
-3.9927 -5.9981 8.9988 0.0744 -0.9892 0.2553
-2.9973 -0.0020 10.0040 0.0704 -0.9581 -0.2480
25.0025 -0.0047 -5.0090 -0.8564 0.5213 0.0769
14.9939 9.9906 0.0041 -0.4668 0.2344 -0.8233
-20.0046 -0.9926 -6.9970 0.7173 0.6103 0.2972
-17.0108 8.0006 -3.9893 0.6537 0.5166 -0.4989
20.0086 -4.0042 5.9924 -0.7425 -0.6187 0.1248
21.0056 -0.0070 6.9959 -0.7579 -0.6292 -0.2199
